data_4335429
loop_
_publ_author_name
'Sang Ho Lim'
'Seth M. Cohen'

_publ_section_title
;
 Self-Assembled Supramolecular Clusters Based on Phosphines and Coinage
 Metals: Tetrahedra, Helicates, and Mesocates
;
_journal_name_full 'Inorganic Chemistry'
_journal_page_first 7862
_journal_page_last 7872
_journal_paper_doi 10.1021/ic302840x
_journal_volume 52
_journal_year 2013
_chemical_formula_moiety 'C528 H361 Au8 I8 P24, 4(C4 H10 O), 4(C H2 Cl2)'
_chemical_formula_sum 'C548 H409 Au8 Cl8 I8 O4 P24'
_chemical_formula_weight 10675.50
_chemical_name_common CH2Cl2@[Au4(tppepb)4]I4
_chemical_name_systematic
; 
 ? 
;
_space_group_IT_number 2
_symmetry_cell_setting triclinic
_symmetry_space_group_name_Hall '-P 1'
_symmetry_space_group_name_H-M 'P -1'
_atom_sites_solution_hydrogens geom
_atom_sites_solution_primary direct
_atom_sites_solution_secondary difmap
_audit_creation_method SHELXL-97
_cell_angle_alpha 88.522(2)
_cell_angle_beta 68.8820(10)
_cell_angle_gamma 64.583(2)
_cell_formula_units_Z 1
_cell_length_a 22.3790(6)
_cell_length_b 24.1427(9)
_cell_length_c 27.5140(8)
_cell_measurement_reflns_used 9608
_cell_measurement_temperature 100(2)
_cell_measurement_theta_max 56.02
_cell_measurement_theta_min 2.33
_cell_volume 12377.6(7)
_computing_cell_refinement 'Bruker SMART'
_computing_data_collection 'Bruker SMART'
_computing_data_reduction 'Bruker SAINT'
_computing_molecular_graphics 'Bruker SHELXTL'
_computing_publication_material 'Bruker SHELXTL'
_computing_structure_refinement 'SHELXL-97 (Sheldrick, 2008)'
_computing_structure_solution 'SHELXS-97 (Sheldrick, 2008)'
_diffrn_ambient_temperature 100(2)
_diffrn_measured_fraction_theta_full 0.915
_diffrn_measured_fraction_theta_max 0.915
_diffrn_measurement_device_type 'CCD area detector'
_diffrn_measurement_method 'phi and omega scans'
_diffrn_radiation_monochromator graphite
_diffrn_radiation_source 'fine-focus sealed tube'
_diffrn_radiation_type CuK\a
_diffrn_radiation_wavelength 1.54178
_diffrn_reflns_av_R_equivalents 0.0000
_diffrn_reflns_av_sigmaI/netI 0.0398
_diffrn_reflns_limit_h_max 22
_diffrn_reflns_limit_h_min -20
_diffrn_reflns_limit_k_max 24
_diffrn_reflns_limit_k_min -24
_diffrn_reflns_limit_l_max 27
_diffrn_reflns_limit_l_min 0
_diffrn_reflns_number 23730
_diffrn_reflns_theta_full 50.43
_diffrn_reflns_theta_max 50.43
_diffrn_reflns_theta_min 1.74
_exptl_absorpt_coefficient_mu 9.813
_exptl_absorpt_correction_T_max 0.375
_exptl_absorpt_correction_T_min 0.291
_exptl_absorpt_correction_type multi-scan
_exptl_absorpt_process_details SADABS
_exptl_crystal_colour colorless
_exptl_crystal_density_diffrn 1.432
_exptl_crystal_description block
_exptl_crystal_F_000 5281
_exptl_crystal_size_max 0.14
_exptl_crystal_size_mid 0.12
_exptl_crystal_size_min 0.10
_platon_squeeze_details
;
;
_refine_diff_density_max 4.263
_refine_diff_density_min -1.817
_refine_diff_density_rms 0.144
_refine_ls_extinction_method SHELXTL
_refine_ls_goodness_of_fit_ref 1.049
_refine_ls_hydrogen_treatment constr
_refine_ls_matrix_type full
_refine_ls_number_parameters 2366
_refine_ls_number_reflns 23730
_refine_ls_number_restraints 4
_refine_ls_restrained_S_all 1.049
_refine_ls_R_factor_all 0.0817
_refine_ls_R_factor_gt 0.0746
_refine_ls_shift/su_max 0.002
_refine_ls_shift/su_mean 0.000
_refine_ls_structure_factor_coef Fsqd
_refine_ls_weighting_details 'calc w=1/[\s^2^(Fo^2^)+(0.0794P)^2^+240.6531P] where P=(Fo^2^+2Fc^2^)/3'
_refine_ls_weighting_scheme calc
_refine_ls_wR_factor_gt 0.1906
_refine_ls_wR_factor_ref 0.1961
_reflns_number_gt 20549
_reflns_number_total 23730
_reflns_threshold_expression >2sigma(I)
_cod_data_source_file ic302840x_si_002_04.cif
_cod_data_source_block CH2Cl2@[Au4[tppepb]4]I4
_cod_database_code 4335429

loop_
_symmetry_equiv_pos_as_xyz
'x, y, z'
'-x, -y, -z'

loop_
_atom_site_label
_atom_site_type_symbol
_atom_site_fract_x
_atom_site_fract_y
_atom_site_fract_z
_atom_site_U_iso_or_equiv
_atom_site_adp_type
_atom_site_occupancy
_atom_site_symmetry_multiplicity
_atom_site_calc_flag
_atom_site_refinement_flags
_atom_site_disorder_assembly
_atom_site_disorder_group
Au1 Au 1.25250(3) 0.10389(3) 0.24854(3) 0.0510(2) Uani 1 1 d . . .
Au2 Au 0.76813(3) -0.32899(3) 0.12425(3) 0.0508(2) Uani 1 1 d . . .
Au3 Au 0.73320(3) 0.38226(3) -0.18566(3) 0.0571(2) Uani 1 1 d . . .
Au4 Au 0.26453(3) 0.41339(3) 0.52692(3) 0.0553(2) Uani 1 1 d . . .
I1 I 0.13405(6) 0.46646(5) 0.61670(4) 0.0626(3) Uani 1 1 d . . .
I2 I 1.36516(6) 0.09854(6) 0.27384(5) 0.0695(3) Uani 1 1 d . . .
I3 I 0.74727(6) -0.43419(5) 0.10849(5) 0.0763(4) Uani 1 1 d . . .
I4 I 0.72894(7) 0.43859(7) -0.27591(5) 0.0861(4) Uani 1 1 d . . .
P5 P 0.8863(2) -0.36097(18) 0.12272(16) 0.0533(10) Uani 1 1 d . B .
P13 P 0.8273(2) 0.3881(2) -0.16691(17) 0.0571(11) Uani 1 1 d . . .
P12 P 1.2543(2) 0.00484(18) 0.24185(15) 0.0479(9) Uani 1 1 d . . .
P11 P 1.2686(2) 0.13378(18) 0.16302(15) 0.0475(9) Uani 1 1 d . . .
P7 P 0.6221(2) 0.4343(2) -0.11270(16) 0.0533(10) Uani 1 1 d . . .
P6 P 0.6829(2) -0.26876(18) 0.20746(16) 0.0497(10) Uani 1 1 d . . .
P9 P 0.3691(2) 0.3725(2) 0.54552(16) 0.0553(10) Uani 1 1 d . D .
P8 P 0.2480(2) 0.33632(19) 0.48668(15) 0.0519(10) Uani 1 1 d . . .
P14 P 0.2641(2) 0.48938(19) 0.46846(16) 0.0555(10) Uani 1 1 d . . .
P15 P 0.7708(2) 0.2740(2) -0.20970(16) 0.0578(11) Uani 1 1 d . . .
P16 P 1.1396(2) 0.17531(19) 0.31115(17) 0.0566(11) Uani 1 1 d . . .
Cl3 Cl 0.7036(3) 0.1242(3) 0.1672(2) 0.0952(16) Uani 1 1 d . . .
P10 P 0.7605(2) -0.27426(17) 0.05143(15) 0.0462(9) Uani 1 1 d . . .
Cl1 Cl 0.4419(4) 0.5645(3) 0.3032(2) 0.1143(19) Uani 1 1 d . A .
Cl6 Cl 0.5067(5) 0.4771(4) 0.2065(3) 0.100(3) Uani 0.739(12) 1 d P A 1
Cl7 Cl 0.7516(4) 0.2092(3) 0.1911(3) 0.138(3) Uani 1 1 d . . .
C13 C 0.6426(8) -0.2792(7) 0.0447(6) 0.049(4) Uani 1 1 d . . .
H13 H 0.6559 -0.3154 0.0609 0.058 Uiso 1 1 calc R . .
C12 C 0.5684(7) 0.0478(7) 0.1646(6) 0.044(4) Uani 1 1 d . . .
C15 C 0.2176(8) 0.2833(7) 0.5250(6) 0.050(4) Uani 1 1 d . . .
C16 C 0.9545(8) 0.0928(7) 0.0527(6) 0.052(4) Uani 1 1 d . . .
H16 H 0.9758 0.1201 0.0490 0.063 Uiso 1 1 calc R . .
C30 C 0.8634(8) -0.0331(7) 0.0651(6) 0.051(4) Uani 1 1 d . . .
C22 C 0.7308(8) 0.2230(7) -0.1105(7) 0.060(4) Uani 1 1 d . . .
C1 C 0.9697(8) 0.0452(7) 0.0833(6) 0.049(4) Uani 1 1 d . . .
C20 C 1.3411(8) -0.0620(6) 0.2105(6) 0.049(4) Uani 1 1 d . . .
C19 C 0.8409(8) 0.0168(7) 0.2670(6) 0.052(4) Uani 1 1 d . . .
H19 H 0.8903 -0.0117 0.2550 0.063 Uiso 1 1 calc R . .
C40 C 0.5571(7) 0.2252(6) 0.1368(6) 0.044(4) Uani 1 1 d . . .
H40 H 0.5587 0.2637 0.1312 0.053 Uiso 1 1 calc R . .
C34 C 1.1215(8) 0.0179(6) 0.1541(6) 0.046(4) Uani 1 1 d . . .
C2 C 0.5804(8) 0.5189(7) -0.0978(6) 0.051(4) Uani 1 1 d . . .
C14 C 0.8265(8) 0.3164(7) 0.1946(6) 0.049(4) Uani 1 1 d . . .
C24 C 1.1088(12) 0.2565(8) 0.3025(8) 0.085(3) Uani 1 1 d . . .
C23 C 0.6798(7) -0.2446(7) 0.0366(6) 0.049(4) Uani 1 1 d . . .
C32 C 0.6241(8) -0.1385(7) 0.1894(6) 0.051(4) Uani 1 1 d . . .
C3 C 0.7331(8) 0.3563(7) 0.1604(6) 0.050(4) Uani 1 1 d . . .
C4 C 0.3654(9) 0.3283(8) 0.3070(6) 0.064(5) Uani 1 1 d . . .
H4 H 0.3193 0.3332 0.3297 0.077 Uiso 1 1 calc R . .
C5 C 0.4063(8) 0.2812(8) 0.2652(6) 0.057(4) Uani 1 1 d . . .
H5 H 0.3873 0.2545 0.2599 0.069 Uiso 1 1 calc R . .
C27 C 0.6016(8) -0.0759(7) 0.1807(6) 0.053(4) Uani 1 1 d . . .
C6 C 1.3592(9) -0.0999(7) 0.1661(7) 0.062(4) Uani 1 1 d . . .
H6 H 1.3250 -0.0923 0.1509 0.074 Uiso 1 1 calc R . .
C7 C 1.3269(7) 0.0712(6) 0.1072(5) 0.043(4) Uani 1 1 d . . .
C8 C 0.5944(7) 0.1764(6) 0.0942(6) 0.046(4) Uani 1 1 d . . .
C38 C 0.7696(8) -0.0590(7) 0.0665(6) 0.059(4) Uani 1 1 d . . .
H38 H 0.7220 -0.0460 0.0689 0.070 Uiso 1 1 calc R . .
C18 C 0.5849(9) -0.2601(9) 0.0288(7) 0.068(5) Uani 1 1 d . . .
H18 H 0.5597 -0.2842 0.0331 0.082 Uiso 1 1 calc R . .
C9 C 0.7801(8) -0.0756(7) 0.2091(6) 0.059(4) Uani 1 1 d . . .
H9 H 0.7414 -0.0418 0.2044 0.071 Uiso 1 1 calc R . .
C28 C 0.6373(8) 0.3701(7) 0.0698(6) 0.056(4) Uani 1 1 d . . .
H28 H 0.5985 0.3634 0.0699 0.067 Uiso 1 1 calc R . .
C51 C 1.1689(8) 0.0095(6) 0.1812(6) 0.050(4) Uani 1 1 d . . .
C10 C 0.8177(8) 0.0771(7) 0.2909(6) 0.054(4) Uani 1 1 d . . .
C11 C 1.0486(8) 0.2206(8) 0.1702(7) 0.059(4) Uani 1 1 d . . .
C26 C 0.4459(9) 0.3828(8) -0.1088(7) 0.065(5) Uani 1 1 d . . .
H26 H 0.4099 0.3717 -0.1086 0.078 Uiso 1 1 calc R . .
C52 C 0.8315(8) -0.3165(6) -0.0120(4) 0.114(3) Uani 1 1 d G . .
C6B C 0.8727(8) -0.2918(5) -0.0468(5) 0.114(3) Uani 1 1 d G . .
H6B H 0.8647 -0.2508 -0.0379 0.137 Uiso 1 1 calc R . .
C6D C 0.9256(8) -0.3271(6) -0.0947(5) 0.114(3) Uani 1 1 d G . .
H6D H 0.9537 -0.3101 -0.1185 0.137 Uiso 1 1 calc R . .
C4N C 0.9372(7) -0.3871(6) -0.1078(4) 0.114(3) Uani 1 1 d G . .
H4N H 0.9734 -0.4112 -0.1405 0.137 Uiso 1 1 calc R . .
C7E C 0.8960(8) -0.4118(5) -0.0730(5) 0.114(3) Uani 1 1 d G . .
H7E H 0.9040 -0.4528 -0.0819 0.137 Uiso 1 1 calc R . .
C7K C 0.8432(8) -0.3765(6) -0.0251(5) 0.114(3) Uani 1 1 d G . .
H7K H 0.8150 -0.3935 -0.0012 0.137 Uiso 1 1 calc R . .
C44 C 0.6337(9) 0.1607(8) -0.0024(7) 0.063(4) Uani 1 1 d . . .
H44 H 0.6104 0.1351 0.0009 0.075 Uiso 1 1 calc R . .
C55 C 1.1347(8) 0.0311(6) 0.1033(6) 0.046(4) Uani 1 1 d . . .
H55 H 1.1779 0.0337 0.0837 0.056 Uiso 1 1 calc R . .
C17 C 0.9315(8) 0.3026(8) 0.2167(6) 0.057(4) Uani 1 1 d . . .
H17 H 0.9001 0.3374 0.2437 0.069 Uiso 1 1 calc R . .
C46 C 1.0288(9) 0.1448(8) 0.3036(7) 0.066(5) Uani 1 1 d . . .
C57 C 0.4559(9) 0.3617(9) 0.2817(7) 0.074(5) Uani 1 1 d . . .
H57 H 0.4728 0.3905 0.2861 0.088 Uiso 1 1 calc R . .
C43 C 0.6336(8) 0.1846(6) 0.0411(6) 0.048(4) Uani 1 1 d . . .
C47 C 0.4991(9) 0.3119(8) 0.2391(7) 0.067(5) Uani 1 1 d . . .
H47 H 0.5453 0.3066 0.2164 0.080 Uiso 1 1 calc R . .
C1A C 0.8059(8) 0.3308(7) 0.1525(6) 0.051(4) Uani 1 1 d . . .
H1A H 0.8411 0.3235 0.1180 0.062 Uiso 1 1 calc R . .
C41 C 0.7458(8) 0.1184(7) 0.3096(6) 0.058(4) Uani 1 1 d . . .
H41 H 0.7304 0.1594 0.3252 0.069 Uiso 1 1 calc R . .
C94 C 0.5462(9) 0.5498(7) -0.0465(6) 0.057(4) Uani 1 1 d . . .
H94 H 0.5409 0.5266 -0.0181 0.068 Uiso 1 1 calc R . .
C62 C 0.6716(8) 0.3900(7) 0.0276(6) 0.053(4) Uani 1 1 d . . .
C1B C 0.5834(8) 0.0265(7) 0.2082(6) 0.051(4) Uani 1 1 d . . .
H1B H 0.5824 0.0541 0.2328 0.062 Uiso 1 1 calc R . .
C1C C 0.6527(8) 0.4008(7) -0.0177(6) 0.052(4) Uani 1 1 d . . .
C66 C 1.0107(8) 0.0200(7) 0.1578(6) 0.055(4) Uani 1 1 d . . .
H66 H 0.9688 0.0152 0.1764 0.066 Uiso 1 1 calc R . .
C33 C 0.9696(8) 0.0765(8) 0.3216(6) 0.062(5) Uani 1 1 d . . .
H33 H 1.0017 0.0521 0.3375 0.075 Uiso 1 1 calc R . .
C1D C 0.5582(7) 0.1108(7) 0.1541(6) 0.049(4) Uani 1 1 d . . .
C42 C 0.9076(8) 0.1001(7) 0.0275(6) 0.053(4) Uani 1 1 d . . .
C1F C 0.8572(8) -0.1869(7) 0.1925(6) 0.055(4) Uani 1 1 d . . .
C59 C 0.8654(9) 0.2262(9) -0.2465(6) 0.062(5) Uani 1 1 d . . .
C84 C 0.6441(7) -0.1901(8) 0.1992(6) 0.052(4) Uani 1 1 d . . .
C1G C 0.8841(8) -0.1402(7) 0.0592(6) 0.057(4) Uani 1 1 d . . .
H1G H 0.9155 -0.1830 0.0555 0.068 Uiso 1 1 calc R . .
C39 C 0.6673(10) 0.1722(8) -0.0527(6) 0.069(5) Uani 1 1 d . . .
H39 H 0.6658 0.1545 -0.0825 0.082 Uiso 1 1 calc R . .
C1H C 0.7014(8) 0.2078(8) -0.0598(6) 0.061(5) Uani 1 1 d . . .
C70 C 0.7751(8) -0.2092(8) 0.0559(6) 0.053(4) Uani 1 1 d . . .
C73 C 0.5511(8) 0.4143(7) -0.1094(6) 0.049(4) Uani 1 1 d . . .
C82 C 0.8883(10) 0.2078(7) 0.0065(7) 0.069(5) Uani 1 1 d . . .
H82 H 0.8873 0.2184 0.0399 0.083 Uiso 1 1 calc R . .
C1I C 0.0590(9) 0.6246(8) 0.5141(7) 0.068(5) Uani 1 1 d . . .
H1I H 0.0212 0.6482 0.5465 0.081 Uiso 1 1 calc R . .
C58 C 0.5669(7) 0.0069(7) 0.1309(6) 0.053(4) Uani 1 1 d . . .
H58 H 0.5544 0.0213 0.1018 0.064 Uiso 1 1 calc R . .
C36 C 0.8963(8) 0.1353(7) -0.0564(7) 0.056(4) Uani 1 1 d . . .
H36 H 0.8995 0.0965 -0.0664 0.068 Uiso 1 1 calc R . .
C56 C 0.5159(10) 0.3394(8) -0.1267(7) 0.074(5) Uani 1 1 d . . .
H56 H 0.5292 0.2979 -0.1394 0.089 Uiso 1 1 calc R . .
C72 C 1.0230(7) 0.0356(7) 0.1077(6) 0.046(4) Uani 1 1 d . . .
C1J C 0.6939(8) 0.1006(8) 0.3058(6) 0.060(4) Uani 1 1 d . C .
C1K C 0.7018(8) 0.3530(7) 0.2540(6) 0.052(4) Uani 1 1 d . . .
C1L C 1.0385(11) 0.3013(8) 0.3288(8) 0.085(3) Uani 1 1 d . . .
H1L H 1.0039 0.2900 0.3523 0.102 Uiso 1 1 calc R . .
C1M C 0.1883(10) 0.3300(8) 0.4151(7) 0.071(5) Uani 1 1 d . . .
H1M H 0.2239 0.2880 0.4046 0.085 Uiso 1 1 calc R . .
C87 C 0.3313(9) 0.2868(7) 0.4386(7) 0.055(4) Uani 1 1 d . . .
C88 C 0.4222(11) 0.4253(11) 0.5997(8) 0.099(3) Uani 1 1 d . . .
H88 H 0.4606 0.4182 0.5670 0.119 Uiso 1 1 calc R . .
C67 C 0.9748(9) 0.1286(8) 0.3008(7) 0.065(5) Uani 1 1 d . . .
C1N C 0.8166(8) -0.0642(7) 0.2357(6) 0.055(4) Uani 1 1 d . . .
C1O C 0.5400(9) 0.3747(8) 0.4050(6) 0.058(4) Uani 1 1 d . . .
C63 C 0.3899(8) 0.3692(8) 0.3169(6) 0.058(4) Uani 1 1 d . . .
C1P C 1.0850(8) 0.0406(7) 0.0806(6) 0.053(4) Uani 1 1 d . . .
H1P H 1.0942 0.0508 0.0459 0.064 Uiso 1 1 calc R . .
C68 C 0.8811(10) 0.2504(8) -0.0274(8) 0.075(5) Uani 1 1 d . . .
H68 H 0.8748 0.2904 -0.0168 0.089 Uiso 1 1 calc R . .
C29 C 0.8774(8) 0.0590(7) 0.0335(6) 0.052(4) Uani 1 1 d . . .
H29 H 0.8453 0.0637 0.0168 0.063 Uiso 1 1 calc R . .
C75 C 1.2570(9) 0.2464(8) 0.1274(6) 0.059(4) Uani 1 1 d . . .
H75 H 1.2139 0.2515 0.1246 0.071 Uiso 1 1 calc R . .
C49 C 0.7208(8) 0.0412(7) 0.2805(6) 0.061(4) Uani 1 1 d . . .
H49 H 0.6878 0.0289 0.2762 0.073 Uiso 1 1 calc R . .
C74 C 0.7989(8) -0.1350(8) 0.1894(6) 0.060(4) Uani 1 1 d . . .
H74 H 0.7710 -0.1411 0.1729 0.072 Uiso 1 1 calc R . .
C1Q C 0.6474(9) 0.3620(7) 0.3071(6) 0.054(4) Uani 1 1 d . . .
C1R C 0.3147(9) 0.4497(8) 0.4039(7) 0.060(4) Uani 1 1 d . . .
C1S C 0.6838(8) 0.3670(7) 0.2104(6) 0.055(4) Uani 1 1 d . . .
H1S H 0.6345 0.3850 0.2156 0.066 Uiso 1 1 calc R . .
C78 C 1.2081(8) 0.0031(7) 0.2030(6) 0.053(4) Uani 1 1 d . . .
C31 C 0.7432(8) 0.3928(8) 0.0737(6) 0.059(4) Uani 1 1 d . . .
H31 H 0.7791 0.4031 0.0750 0.071 Uiso 1 1 calc R . .
C1T C 0.7754(8) 0.3276(7) 0.2448(6) 0.052(4) Uani 1 1 d . . .
H1T H 0.7900 0.3181 0.2736 0.062 Uiso 1 1 calc R . .
C96 C 0.1455(9) 0.3055(8) 0.5556(6) 0.058(4) Uani 1 1 d . . .
H96 H 0.1129 0.3472 0.5566 0.070 Uiso 1 1 calc R . .
C35 C 1.3119(8) 0.0663(7) 0.0634(6) 0.051(4) Uani 1 1 d . . .
H35 H 1.2687 0.0969 0.0616 0.061 Uiso 1 1 calc R . .
C1U C 1.0698(9) -0.4058(9) -0.0397(8) 0.072(5) Uani 1 1 d . . .
H1U H 1.1109 -0.4177 -0.0715 0.086 Uiso 0.520(18) 1 calc PR B 1
H1UA H 1.1052 -0.4143 -0.0743 0.086 Uiso 0.480(18) 1 calc PR B 2
C1V C 0.7117(7) 0.3693(7) 0.1144(6) 0.050(4) Uani 1 1 d . . .
C54 C 0.5197(7) 0.1608(7) 0.1946(6) 0.045(4) Uani 1 1 d . . .
H54 H 0.4935 0.1555 0.2287 0.054 Uiso 1 1 calc R . .
C1W C 0.6585(7) -0.1898(7) 0.0141(6) 0.049(4) Uani 1 1 d . . .
H1W H 0.6839 -0.1657 0.0088 0.059 Uiso 1 1 calc R . .
C1X C 0.9611(8) -0.3781(7) 0.0599(6) 0.051(4) Uani 1 1 d . . .
C65 C 0.1853(8) 0.3668(7) 0.4527(6) 0.050(4) Uani 1 1 d . . .
C1Y C 0.1797(8) 0.5480(7) 0.4674(6) 0.051(4) Uani 1 1 d . . .
C1Z C 0.5938(7) 0.1203(7) 0.1041(6) 0.047(4) Uani 1 1 d . . .
H1Z H 0.6185 0.0869 0.0757 0.056 Uiso 1 1 calc R . .
C21 C 0.5998(8) -0.0339(8) 0.2164(6) 0.058(4) Uani 1 1 d . . .
H21 H 0.6099 -0.0474 0.2465 0.070 Uiso 1 1 calc R . .
C25 C 0.5772(9) 0.4101(8) 0.3226(7) 0.068(5) Uani 1 1 d . . .
H25 H 0.5656 0.4397 0.2999 0.082 Uiso 1 1 calc R . .
C2A C 0.5589(9) 0.6188(8) -0.1279(8) 0.071(5) Uani 1 1 d . . .
H2A H 0.5636 0.6427 -0.1557 0.085 Uiso 1 1 calc R . .
C81 C 0.6010(8) -0.1717(7) 0.0002(6) 0.055(4) Uani 1 1 d . . .
H81 H 0.5857 -0.1345 -0.0145 0.067 Uiso 1 1 calc R . .
C2B C 0.4515(11) 0.5568(10) 0.2387(8) 0.089(6) Uani 1 1 d . . .
H2BA H 0.4735 0.5829 0.2195 0.107 Uiso 0.739(12) 1 calc PR A 1
H2BB H 0.4036 0.5718 0.2372 0.107 Uiso 0.739(12) 1 calc PR A 1
H2BC H 0.4165 0.5441 0.2351 0.107 Uiso 0.261(12) 1 calc PR A 2
H2BD H 0.4446 0.5963 0.2246 0.107 Uiso 0.261(12) 1 calc PR A 2
C2C C 1.0029(8) 0.2711(7) 0.2100(6) 0.055(4) Uani 1 1 d . . .
H2C H 1.0202 0.2838 0.2322 0.066 Uiso 1 1 calc R . .
C2D C 0.5182(7) 0.2183(7) 0.1867(5) 0.045(4) Uani 1 1 d . . .
C95 C 0.1328(8) 0.4284(7) 0.4693(6) 0.056(4) Uani 1 1 d . . .
H95 H 0.1303 0.4539 0.4964 0.067 Uiso 1 1 calc R . .
C2E C 0.3304(11) 0.5676(10) 0.4340(8) 0.089(6) Uani 1 1 d . . .
H2E H 0.3223 0.5662 0.4026 0.107 Uiso 1 1 calc R . .
C2F C 0.3095(9) 0.5354(8) 0.4733(7) 0.070(5) Uani 1 1 d . . .
C2G C 0.6563(8) 0.3591(8) 0.1126(6) 0.059(4) Uani 1 1 d . . .
H2G H 0.6311 0.3444 0.1413 0.070 Uiso 1 1 calc R . .
C37 C 1.2982(8) 0.1929(7) 0.1433(6) 0.053(4) Uani 1 1 d . . .
C48 C 0.3927(10) 0.2533(8) 0.4116(7) 0.062(4) Uani 1 1 d . C .
C2I C 0.4852(9) 0.3772(8) 0.4532(7) 0.061(4) Uani 1 1 d . . .
C64 C 0.8966(9) -0.1747(8) 0.2157(8) 0.074(5) Uani 1 1 d . . .
H64 H 0.9385 -0.2081 0.2169 0.089 Uiso 1 1 calc R . .
C2J C 0.7936(8) -0.0146(7) 0.0680(6) 0.056(4) Uani 1 1 d . . .
H2J H 0.7625 0.0282 0.0709 0.067 Uiso 1 1 calc R . .
C60 C 1.0594(9) 0.0112(7) 0.1814(6) 0.058(4) Uani 1 1 d . . .
H60 H 1.0503 0.0006 0.2159 0.070 Uiso 1 1 calc R . .
C2K C 1.1243(9) 0.1880(7) 0.1626(7) 0.059(4) Uani 1 1 d . . .
C2L C 0.7574(9) -0.3222(8) 0.2701(7) 0.069(5) Uani 1 1 d . . .
H2L H 0.7639 -0.3598 0.2539 0.083 Uiso 1 1 calc R . .
C2M C 0.7298(9) 0.2532(8) -0.2474(7) 0.066(5) Uani 1 1 d . . .
C2N C 1.4220(8) -0.0254(7) 0.0239(6) 0.056(4) Uani 1 1 d . . .
H2N H 1.4551 -0.0575 -0.0052 0.067 Uiso 1 1 calc R . .
C77 C 1.0713(9) 0.1597(8) 0.3074(7) 0.070(5) Uani 1 1 d . . .
C2O C 0.9662(11) 0.1231(10) -0.2806(8) 0.088(6) Uani 1 1 d . . .
H2O H 0.9864 0.0794 -0.2815 0.105 Uiso 1 1 calc R . .
C2P C 0.8732(9) 0.2821(8) -0.1106(7) 0.063(5) Uani 1 1 d . . .
C85 C 0.8764(9) -0.1149(8) 0.2372(7) 0.073(5) Uani 1 1 d . . .
H85 H 0.9044 -0.1086 0.2535 0.087 Uiso 1 1 calc R . .
C80 C 0.8765(8) 0.1468(8) 0.2749(7) 0.066(5) Uani 1 1 d . . .
H80 H 0.8446 0.1710 0.2588 0.079 Uiso 1 1 calc R . .
C2Q C 1.3916(8) 0.0251(7) 0.1088(6) 0.051(4) Uani 1 1 d . . .
H2Q H 1.4030 0.0269 0.1386 0.061 Uiso 1 1 calc R . .
C61 C 0.6056(11) -0.2815(11) 0.2446(9) 0.098(3) Uani 1 1 d . . .
C89 C 0.8829(9) 0.2370(7) -0.0760(7) 0.062(5) Uani 1 1 d . . .
C90 C 0.5675(9) 0.3566(7) -0.1263(7) 0.066(5) Uani 1 1 d . . .
H90 H 0.6162 0.3260 -0.1385 0.079 Uiso 1 1 calc R . .
C2R C 0.8931(8) 0.0120(7) 0.0627(6) 0.051(4) Uani 1 1 d . . .
C92 C 0.3481(9) 0.4147(8) 0.3633(7) 0.062(4) Uani 1 1 d . . .
C93 C 0.8970(8) 0.1483(7) -0.0075(6) 0.051(4) Uani 1 1 d . . .
C2S C 0.7903(8) -0.1677(8) 0.0594(6) 0.058(4) Uani 1 1 d . . .
C2T C 0.6112(10) 0.3293(9) 0.3898(7) 0.072(5) Uani 1 1 d . . .
H2T H 0.6235 0.3013 0.4134 0.086 Uiso 1 1 calc R . .
C71 C 0.6637(9) 0.3237(8) 0.3423(6) 0.064(5) Uani 1 1 d . . .
H71 H 0.7117 0.2930 0.3340 0.077 Uiso 1 1 calc R . .
C97 C 0.7252(8) 0.4025(8) 0.0299(7) 0.064(5) Uani 1 1 d . . .
H97 H 0.7499 0.4178 0.0014 0.077 Uiso 1 1 calc R . .
C2U C 0.8142(9) -0.1219(8) 0.0616(6) 0.056(4) Uani 1 1 d . . .
C2V C 0.8712(8) 0.0964(7) 0.2957(6) 0.052(4) Uani 1 1 d . . .
C2W C 0.7198(8) -0.2661(8) 0.2564(6) 0.057(4) Uani 1 1 d . . .
C2X C 0.5867(9) 0.5532(8) -0.1396(7) 0.060(4) Uani 1 1 d . . .
H2X H 0.6089 0.5331 -0.1751 0.072 Uiso 1 1 calc R . .
C2Z C 1.3609(8) 0.1862(8) 0.1481(6) 0.061(4) Uani 1 1 d . . .
H2Z H 1.3881 0.1508 0.1605 0.074 Uiso 1 1 calc R . .
C45 C 0.3695(11) 0.4082(12) 0.6023(8) 0.099(3) Uani 1 1 d . . .
C3A C 1.2077(14) -0.0169(12) 0.3024(9) 0.112(3) Uani 1 1 d . . .
C3B C 0.3691(11) 0.4586(11) 0.6913(8) 0.099(3) Uani 1 1 d . . .
H3B H 0.3693 0.4757 0.7219 0.119 Uiso 1 1 calc R . .
C3C C 1.3579(9) 0.0182(8) 0.0227(6) 0.059(4) Uani 1 1 d . . .
H3C H 1.3457 0.0148 -0.0065 0.071 Uiso 1 1 calc R . .
C3D C 0.5647(9) -0.2073(9) 0.0073(7) 0.069(5) Uani 1 1 d . . .
H3D H 0.5251 -0.1945 -0.0030 0.083 Uiso 1 1 calc R . .
C3E C 0.4742(8) 0.2707(7) 0.2304(6) 0.050(4) Uani 1 1 d . . .
C3F C 0.1373(11) 0.3549(10) 0.3914(7) 0.079(5) Uani 1 1 d . . .
H3F H 0.1388 0.3296 0.3647 0.095 Uiso 1 1 calc R . .
C83 C 1.0235(9) 0.2020(8) 0.1374(8) 0.073(5) Uani 1 1 d . . .
H83 H 1.0549 0.1675 0.1101 0.088 Uiso 1 1 calc R . .
C3G C 0.8754(8) -0.2476(8) 0.1709(6) 0.058(4) Uani 1 1 d . B .
C3H C 1.3825(10) 0.2313(9) 0.1348(7) 0.075(5) Uani 1 1 d . . .
H3H H 1.4267 0.2256 0.1358 0.090 Uiso 1 1 calc R . .
C79 C 1.1856(9) 0.1636(7) 0.1564(6) 0.054(4) Uani 1 1 d . . .
C3J C 0.8842(8) -0.2963(8) 0.1536(7) 0.059(4) Uani 1 1 d . . .
C76 C 0.9073(8) -0.0962(7) 0.0621(6) 0.056(4) Uani 1 1 d . . .
H76 H 0.9539 -0.1091 0.0619 0.068 Uiso 1 1 calc R . .
C3K C 0.8908(8) 0.1795(8) -0.0906(7) 0.065(5) Uani 1 1 d . . .
H3K H 0.8927 0.1695 -0.1244 0.077 Uiso 1 1 calc R . .
C3L C 1.4762(10) -0.1609(9) 0.1665(9) 0.083(6) Uani 1 1 d . . .
H3L H 1.5231 -0.1943 0.1509 0.099 Uiso 1 1 calc R . .
C3M C 0.5192(9) 0.6145(8) -0.0353(7) 0.066(5) Uani 1 1 d . . .
H3M H 0.4972 0.6350 0.0000 0.079 Uiso 1 1 calc R . .
C3N C 0.4282(10) 0.4415(8) -0.0912(8) 0.074(5) Uani 1 1 d . . .
H3N H 0.3794 0.4718 -0.0787 0.089 Uiso 1 1 calc R . .
C3O C 0.9050(12) 0.3851(12) -0.2207(9) 0.103(3) Uani 1 1 d . . .
C3P C 0.9521(9) 0.2349(8) 0.1454(7) 0.075(5) Uani 1 1 d . . .
H3P H 0.9349 0.2228 0.1227 0.090 Uiso 1 1 calc R . .
C3Q C 1.4379(9) -0.0222(7) 0.0673(6) 0.063(5) Uani 1 1 d . . .
H3Q H 1.4813 -0.0531 0.0685 0.075 Uiso 1 1 calc R . .
C3R C 0.6939(10) 0.2187(8) -0.2303(8) 0.076(5) Uani 1 1 d . . .
H3R H 0.6872 0.2067 -0.1963 0.092 Uiso 1 1 calc R . .
C3S C 0.5835(11) -0.3107(10) 0.2223(9) 0.098(3) Uani 1 1 d . . .
H3S H 0.6076 -0.3244 0.1853 0.117 Uiso 1 1 calc R . .
C3T C 0.5256(9) 0.6472(8) -0.0767(8) 0.064(5) Uani 1 1 d . . .
H3T H 0.5062 0.6911 -0.0696 0.077 Uiso 1 1 calc R . .
C3U C 0.9183(9) 0.0603(8) 0.3194(6) 0.063(4) Uani 1 1 d . . .
H3U H 0.9149 0.0250 0.3338 0.076 Uiso 1 1 calc R . .
C3V C 0.7935(8) -0.0020(7) 0.2606(6) 0.058(4) Uani 1 1 d . . .
C69 C 1.1710(12) 0.1820(11) 0.3977(8) 0.099(3) Uani 1 1 d . . .
H69 H 1.2123 0.1836 0.3727 0.119 Uiso 1 1 calc R . .
C99 C 0.7740(9) 0.1331(8) 0.1745(7) 0.067(5) Uani 1 1 d . . .
H99A H 0.7866 0.1096 0.2023 0.080 Uiso 1 1 calc R . .
H99B H 0.8167 0.1156 0.1411 0.080 Uiso 1 1 calc R . .
C3W C 0.2392(12) 0.1864(9) 0.5554(8) 0.090(6) Uani 1 1 d . . .
H3W H 0.2723 0.1454 0.5556 0.108 Uiso 1 1 calc R . .
C3X C 0.8924(12) 0.4259(12) -0.2553(9) 0.103(3) Uani 1 1 d . . .
H3X H 0.8452 0.4551 -0.2510 0.124 Uiso 1 1 calc R . .
C3Y C 0.5261(9) 0.4146(8) 0.3697(7) 0.068(5) Uani 1 1 d . . .
H3Y H 0.4787 0.4467 0.3787 0.081 Uiso 1 1 calc R . .
C3Z C 0.7525(8) 0.2390(7) -0.1534(7) 0.060(4) Uani 1 1 d . . .
C4B C 0.1249(9) 0.5802(7) 0.5137(6) 0.059(4) Uani 1 1 d . . .
H4B H 0.1314 0.5726 0.5459 0.070 Uiso 1 1 calc R . .
C4C C 0.9045(8) 0.2847(7) 0.1852(6) 0.056(4) Uani 1 1 d . . .
C4D C 0.4388(9) 0.3783(8) 0.4934(7) 0.064(5) Uani 1 1 d . . .
C4E C 0.9382(7) 0.0053(7) 0.0881(6) 0.047(4) Uani 1 1 d . . .
H4E H 0.9480 -0.0267 0.1091 0.056 Uiso 1 1 calc R . .
C4F C 0.8778(6) -0.4563(6) 0.1783(5) 0.096(3) Uani 1 1 d G B .
H4F H 0.8392 -0.4491 0.1681 0.116 Uiso 1 1 calc R . .
C6P C 0.8942(7) -0.4992(6) 0.2120(5) 0.096(3) Uani 1 1 d G . .
H6P H 0.8667 -0.5213 0.2247 0.116 Uiso 1 1 calc R . .
C6A C 0.9507(7) -0.5097(5) 0.2270(5) 0.096(3) Uani 1 1 d G . .
H6A H 0.9619 -0.5390 0.2500 0.116 Uiso 1 1 calc R . .
C6M C 0.9910(6) -0.4774(6) 0.2083(5) 0.096(3) Uani 1 1 d G . .
H6M H 1.0296 -0.4846 0.2186 0.116 Uiso 1 1 calc R . .
C100 C 0.9746(7) -0.4346(6) 0.1746(5) 0.096(3) Uani 1 1 d G B .
H100 H 1.0021 -0.4125 0.1619 0.116 Uiso 1 1 calc R . .
C2Y C 0.9181(7) -0.4240(5) 0.1596(5) 0.096(3) Uani 1 1 d G . .
C4G C 0.4797(9) 0.4584(8) -0.0910(6) 0.061(4) Uani 1 1 d . . .
H4G H 0.4664 0.5000 -0.0783 0.073 Uiso 1 1 calc R . .
C4H C 0.7054(9) 0.2326(7) -0.0144(6) 0.061(4) Uani 1 1 d . . .
H4H H 0.7299 0.2574 -0.0182 0.073 Uiso 1 1 calc R . .
C4J C 0.6362(8) 0.4127(7) -0.0542(7) 0.052(4) Uani 1 1 d . . .
C4K C 0.5829(8) -0.0543(7) 0.1385(6) 0.054(4) Uani 1 1 d . . .
H4K H 0.5812 -0.0811 0.1149 0.065 Uiso 1 1 calc R . .
C4L C 1.2796(10) 0.2919(8) 0.1160(7) 0.067(5) Uani 1 1 d . . .
H4L H 1.2517 0.3285 0.1052 0.080 Uiso 1 1 calc R . .
C4M C 0.8617(9) 0.3236(8) -0.1361(7) 0.067(5) Uani 1 1 d . . .
C50 C 0.2637(10) 0.2242(8) 0.5255(7) 0.073(5) Uani 1 1 d . . .
H50 H 0.3135 0.2089 0.5049 0.088 Uiso 1 1 calc R . .
C4O C 0.9289(9) 0.1631(9) 0.2772(8) 0.078(5) Uani 1 1 d . . .
H4O H 0.9326 0.1980 0.2623 0.093 Uiso 1 1 calc R . .
C4P C 0.7161(9) -0.2144(9) 0.2773(7) 0.070(5) Uani 1 1 d . . .
H4P H 0.6923 -0.1757 0.2670 0.083 Uiso 1 1 calc R . .
C4Q C 0.3648(13) 0.6036(11) 0.4411(10) 0.112(8) Uani 1 1 d . . .
H4Q H 0.3794 0.6260 0.4143 0.134 Uiso 1 1 calc R . .
C4R C 0.9070(10) 0.2507(10) -0.2782(7) 0.083(6) Uani 1 1 d . . .
H4R H 0.8868 0.2941 -0.2788 0.100 Uiso 1 1 calc R . .
C4S C 0.7861(10) -0.3232(13) 0.3085(8) 0.094(7) Uani 1 1 d . . .
H4S H 0.8094 -0.3614 0.3197 0.113 Uiso 1 1 calc R . .
C4T C 0.1664(12) 0.2073(10) 0.5855(8) 0.088(6) Uani 1 1 d . . .
H4T H 0.1490 0.1811 0.6058 0.105 Uiso 1 1 calc R . .
C4U C 1.4279(11) -0.1496(8) 0.1431(8) 0.084(6) Uani 1 1 d . . .
H4U H 1.4410 -0.1753 0.1117 0.101 Uiso 1 1 calc R . .
C4V C 0.1686(11) 0.5563(9) 0.4207(7) 0.081(6) Uani 1 1 d . . .
H4V H 0.2057 0.5319 0.3884 0.097 Uiso 1 1 calc R . .
C4W C 1.1798(13) -0.0578(12) 0.3025(9) 0.112(3) Uani 1 1 d . . .
H4W H 1.1845 -0.0746 0.2698 0.135 Uiso 1 1 calc R . .
C4X C 1.1228(12) 0.1774(11) 0.3813(8) 0.099(3) Uani 1 1 d . . .
C4Y C 1.3418(11) 0.2852(9) 0.1199(7) 0.077(5) Uani 1 1 d . . .
H4Y H 1.3566 0.3170 0.1124 0.092 Uiso 1 1 calc R . .
C4Z C 0.0840(9) 0.4512(9) 0.4446(8) 0.077(5) Uani 1 1 d . . .
H4Z H 0.0485 0.4933 0.4546 0.092 Uiso 1 1 calc R . .
C53 C 0.3763(12) 0.6056(12) 0.4863(10) 0.107(8) Uani 1 1 d . . .
H53 H 0.3996 0.6289 0.4904 0.128 Uiso 1 1 calc R . .
C5A C 0.4927(11) -0.3072(10) 0.3018(9) 0.098(3) Uani 1 1 d . . .
H5A H 0.4542 -0.3164 0.3210 0.117 Uiso 1 1 calc R . .
C5B C 0.7358(12) 0.2750(12) -0.2946(9) 0.104(8) Uani 1 1 d . . .
H5B H 0.7584 0.3012 -0.3054 0.124 Uiso 1 1 calc R . .
C5D C 0.3544(13) 0.5739(11) 0.5265(10) 0.107(7) Uani 1 1 d . . .
H5D H 0.3614 0.5766 0.5583 0.128 Uiso 1 1 calc R . .
C5E C 1.0206(12) 0.3765(12) -0.3024(9) 0.103(3) Uani 1 1 d . . .
H5E H 1.0606 0.3704 -0.3336 0.124 Uiso 1 1 calc R . .
C5F C 0.1213(10) 0.2666(9) 0.5847(7) 0.070(5) Uani 1 1 d . . .
H5F H 0.0713 0.2818 0.6048 0.084 Uiso 1 1 calc R . .
C5G C 1.1576(12) 0.2748(8) 0.2682(8) 0.085(3) Uani 1 1 d . . .
H5G H 1.2059 0.2450 0.2496 0.102 Uiso 1 1 calc R . .
C5H C 0.6678(11) 0.2014(9) -0.2610(10) 0.091(7) Uani 1 1 d . . .
H5H H 0.6437 0.1765 -0.2488 0.109 Uiso 1 1 calc R . .
C5I C 1.0071(10) 0.1505(12) -0.3114(8) 0.088(6) Uani 1 1 d . . .
H5I H 1.0556 0.1251 -0.3339 0.105 Uiso 1 1 calc R . .
C5J C 0.6731(9) 0.2198(8) 0.0346(6) 0.069(5) Uani 1 1 d . . .
H5J H 0.6771 0.2345 0.0644 0.083 Uiso 1 1 calc R . .
C5K C 1.3915(9) -0.0744(8) 0.2328(7) 0.066(5) Uani 1 1 d . . .
H5K H 1.3799 -0.0475 0.2629 0.079 Uiso 1 1 calc R . .
C5L C 0.8947(9) 0.1613(9) -0.2481(6) 0.069(5) Uani 1 1 d . . .
H5L H 0.8656 0.1434 -0.2271 0.082 Uiso 1 1 calc R . .
C5M C 0.3186(11) 0.4166(11) 0.6500(8) 0.099(3) Uani 1 1 d . . .
H5M H 0.2812 0.4061 0.6532 0.119 Uiso 1 1 calc R . .
C5N C 1.1360(11) 0.3366(8) 0.2607(8) 0.085(3) Uani 1 1 d . . .
H5N H 1.1696 0.3485 0.2366 0.102 Uiso 1 1 calc R . .
C5O C 0.3201(11) 0.4413(11) 0.6959(8) 0.099(3) Uani 1 1 d . . .
H5O H 0.2853 0.4451 0.7297 0.119 Uiso 1 1 calc R . .
C5P C 1.0485(12) 0.1834(11) 0.4699(8) 0.099(3) Uani 1 1 d . . .
H5P H 1.0048 0.1858 0.4948 0.119 Uiso 1 1 calc R . .
C5Q C 1.4572(9) -0.1246(9) 0.2120(9) 0.080(6) Uani 1 1 d . . .
H5Q H 1.4898 -0.1343 0.2291 0.096 Uiso 1 1 calc R . .
C5R C 0.3217(10) 0.5376(9) 0.5196(9) 0.084(6) Uani 1 1 d . . .
H5R H 0.3080 0.5147 0.5463 0.100 Uiso 1 1 calc R . .
C5T C 1.0680(11) 0.3796(9) 0.2875(8) 0.085(3) Uani 1 1 d . . .
H5T H 1.0544 0.4219 0.2831 0.102 Uiso 1 1 calc R . .
C5U C 0.0493(11) 0.6336(10) 0.4687(8) 0.086(6) Uani 1 1 d . . .
H5U H 0.0042 0.6638 0.4695 0.103 Uiso 1 1 calc R . .
C5V C 1.0185(12) 0.3632(8) 0.3205(8) 0.085(3) Uani 1 1 d . . .
H5V H 0.9702 0.3938 0.3381 0.102 Uiso 1 1 calc R . .
C5W C 1.1002(12) 0.1836(11) 0.4862(8) 0.099(3) Uani 1 1 d . . .
H5W H 1.0933 0.1833 0.5223 0.119 Uiso 1 1 calc R . .
C5X C 0.1017(12) 0.6010(10) 0.4215(8) 0.093(6) Uani 1 1 d . . .
H5X H 0.0936 0.6081 0.3898 0.111 Uiso 1 1 calc R . .
C6C C 0.9757(11) 0.3408(12) -0.2268(9) 0.103(3) Uani 1 1 d . . .
H6C H 0.9812 0.3123 -0.2024 0.124 Uiso 1 1 calc R . .
C6F C 0.7082(15) 0.2581(12) -0.3264(10) 0.118(8) Uani 1 1 d . . .
H6F H 0.7114 0.2729 -0.3592 0.142 Uiso 1 1 calc R . .
C6G C 0.5715(11) -0.2638(10) 0.2991(8) 0.098(3) Uani 1 1 d . . .
H6G H 0.5866 -0.2426 0.3171 0.117 Uiso 1 1 calc R . .
C6H C 0.7809(13) -0.2718(14) 0.3288(9) 0.103(8) Uani 1 1 d . . .
H6H H 0.8010 -0.2730 0.3541 0.124 Uiso 1 1 calc R . .
C6I C 0.0861(11) 0.4153(10) 0.4072(8) 0.082(6) Uani 1 1 d . . .
H6I H 0.0517 0.4318 0.3916 0.098 Uiso 1 1 calc R . .
C6J C 1.1606(12) 0.1843(11) 0.4510(8) 0.099(3) Uani 1 1 d . . .
H6J H 1.1951 0.1863 0.4624 0.119 Uiso 1 1 calc R . .
C6L C 0.9788(12) 0.2133(13) -0.3099(9) 0.106(7) Uani 1 1 d . . .
H6L H 1.0079 0.2315 -0.3305 0.127 Uiso 1 1 calc R . .
C6N C 0.5143(11) -0.2777(10) 0.3270(9) 0.098(3) Uani 1 1 d . . .
H6N H 0.4908 -0.2661 0.3642 0.117 Uiso 1 1 calc R . .
C6O C 0.6758(12) 0.2191(11) -0.3098(12) 0.112(9) Uani 1 1 d . . .
H6O H 0.6594 0.2050 -0.3320 0.134 Uiso 1 1 calc R . .
C6R C 0.5249(11) -0.3233(10) 0.2504(9) 0.098(3) Uani 1 1 d . . .
H6R H 0.5090 -0.3434 0.2321 0.117 Uiso 1 1 calc R . .
C6T C 0.7466(11) -0.2168(13) 0.3135(8) 0.099(7) Uani 1 1 d . . .
H6T H 0.7436 -0.1799 0.3279 0.119 Uiso 1 1 calc R . .
C6V C 1.0614(12) 0.1798(11) 0.4185(8) 0.099(3) Uani 1 1 d . . .
H6V H 1.0263 0.1788 0.4073 0.119 Uiso 1 1 calc R . .
C6W C 0.9572(12) 0.4220(12) -0.3004(9) 0.103(3) Uani 1 1 d . . .
H6W H 0.9540 0.4493 -0.3258 0.124 Uiso 1 1 calc R . .
C6Z C 0.4192(11) 0.4526(11) 0.6444(8) 0.099(3) Uani 1 1 d . . .
H6Z H 0.4533 0.4673 0.6417 0.119 Uiso 1 1 calc R . .
C7B C 0.981(2) -0.4274(19) 0.0219(19) 0.081(10) Uani 0.520(18) 1 d P B 1
H7B H 0.9549 -0.4513 0.0309 0.097 Uiso 0.520(18) 1 calc PR B 1
C7G C 1.0367(12) 0.3379(12) -0.2669(9) 0.103(3) Uani 1 1 d . . .
H7G H 1.0841 0.3121 -0.2694 0.124 Uiso 1 1 calc R . .
C7L C 1.035(2) -0.443(2) -0.027(2) 0.090(12) Uani 0.520(18) 1 d P B 1
H7L H 1.0477 -0.4781 -0.0510 0.108 Uiso 0.520(18) 1 calc PR B 1
C7R C 1.046(4) -0.352(3) -0.007(3) 0.073(12) Uani 0.520(18) 1 d P B 1
H7R H 1.0663 -0.3245 -0.0200 0.088 Uiso 0.520(18) 1 calc PR B 1
C7S C 0.997(2) -0.3382(18) 0.0410(18) 0.058(7) Uani 0.520(18) 1 d P B 1
H7S H 0.9838 -0.3023 0.0635 0.070 Uiso 0.520(18) 1 calc PR B 1
O5 O 0.8091(12) 0.3304(10) 0.3663(9) 0.162(5) Uani 1 1 d . . .
C6S C 0.8273(19) 0.3787(14) 0.3623(14) 0.162(5) Uani 1 1 d . . .
H6SA H 0.8790 0.3632 0.3405 0.194 Uiso 1 1 calc R . .
H6SB H 0.8178 0.3967 0.3978 0.194 Uiso 1 1 calc R . .
C7D C 0.8374(19) 0.2867(14) 0.3974(13) 0.162(5) Uani 1 1 d . . .
H7DA H 0.8306 0.3088 0.4302 0.194 Uiso 1 1 calc R . .
H7DB H 0.8894 0.2607 0.3777 0.194 Uiso 1 1 calc R . .
C7F C 0.7989(17) 0.2450(14) 0.4113(13) 0.162(5) Uani 1 1 d . . .
H7FA H 0.8059 0.2230 0.3787 0.243 Uiso 1 1 calc R . .
H7FB H 0.7475 0.2708 0.4313 0.243 Uiso 1 1 calc R . .
H7FC H 0.8189 0.2149 0.4326 0.243 Uiso 1 1 calc R . .
C7I C 0.7824(17) 0.4287(13) 0.3368(13) 0.162(5) Uani 1 1 d . . .
H7IA H 0.8000 0.4137 0.2992 0.243 Uiso 1 1 calc R . .
H7IB H 0.7868 0.4668 0.3411 0.243 Uiso 1 1 calc R . .
H7IC H 0.7320 0.4373 0.3540 0.243 Uiso 1 1 calc R . .
O6 O 0.8481(15) -0.0341(14) 0.4154(9) 0.216(8) Uani 1 1 d D . .
C6Y C 0.750(2) -0.023(2) 0.3960(13) 0.216(8) Uani 1 1 d D . .
H6YA H 0.7598 0.0050 0.3711 0.323 Uiso 1 1 calc R . .
H6YB H 0.6992 -0.0124 0.4093 0.323 Uiso 1 1 calc R . .
H6YC H 0.7789 -0.0658 0.3781 0.323 Uiso 1 1 calc R . .
C7M C 0.9501(19) -0.040(2) 0.4366(13) 0.216(8) Uani 1 1 d D . .
H7MA H 0.9706 -0.0500 0.3980 0.323 Uiso 1 1 calc R . .
H7MB H 0.9751 -0.0766 0.4511 0.323 Uiso 1 1 calc R . .
H7MC H 0.9558 -0.0051 0.4472 0.323 Uiso 1 1 calc R . .
C7O C 0.8724(19) -0.025(2) 0.4569(13) 0.216(8) Uani 1 1 d D . .
H7OA H 0.8440 0.0195 0.4736 0.259 Uiso 1 1 calc R . .
H7OB H 0.8625 -0.0502 0.4844 0.259 Uiso 1 1 calc R . .
C7Q C 0.7697(17) -0.015(2) 0.4404(13) 0.216(8) Uani 1 1 d D . .
H7QA H 0.7598 -0.0427 0.4665 0.259 Uiso 1 1 calc R . .
H7QB H 0.7427 0.0281 0.4583 0.259 Uiso 1 1 calc R . .
C C 1.019(4) -0.349(4) -0.018(3) 0.073(12) Uani 0.480(18) 1 d P B 2
H H 1.0192 -0.3164 -0.0380 0.088 Uiso 0.480(18) 1 calc PR B 2
C7T C 0.965(2) -0.335(2) 0.0330(19) 0.058(7) Uani 0.480(18) 1 d P B 2
H7T H 0.9305 -0.2932 0.0472 0.070 Uiso 0.480(18) 1 calc PR B 2
C7U C 1.014(2) -0.439(2) 0.042(2) 0.081(10) Uani 0.480(18) 1 d P B 2
H7U H 1.0127 -0.4711 0.0624 0.097 Uiso 0.480(18) 1 calc PR B 2
C7V C 1.069(3) -0.452(3) -0.010(2) 0.090(12) Uani 0.480(18) 1 d P B 2
H7V H 1.1059 -0.4936 -0.0231 0.108 Uiso 0.480(18) 1 calc PR B 2
C1E C 0.6178(8) 0.1421(7) 0.3301(7) 0.058(4) Uani 1 1 d . . .
C2H C 0.4686(8) 0.2154(8) 0.3810(7) 0.067(5) Uani 1 1 d . . .
C4I C 0.4123(10) 0.2891(9) 0.5478(9) 0.090(3) Uani 1 1 d . . .
C5C C 0.5144(12) 0.2430(11) 0.3576(10) 0.073(5) Uani 0.75(2) 1 d P C 1
H5C H 0.4958 0.2868 0.3594 0.088 Uiso 0.75(2) 1 calc PR C 1
C5Z C 0.4710(10) 0.1632(10) 0.5536(9) 0.090(3) Uani 1 1 d . . .
H5Z H 0.4903 0.1192 0.5482 0.108 Uiso 0.77(2) 1 calc PR D 1
H5ZA H 0.4850 0.1202 0.5545 0.108 Uiso 0.23(2) 1 calc PR D 2
C6E C 0.3731(15) 0.2590(12) 0.5704(11) 0.090(3) Uani 0.77(2) 1 d P D 1
H6E H 0.3223 0.2816 0.5846 0.108 Uiso 0.77(2) 1 calc PR D 1
C6Q C 0.5867(12) 0.2049(10) 0.3321(10) 0.073(5) Uani 0.75(2) 1 d P C 1
H6Q H 0.6168 0.2236 0.3149 0.088 Uiso 0.75(2) 1 calc PR C 1
C6X C 0.4046(14) 0.1961(12) 0.5734(11) 0.090(3) Uani 0.77(2) 1 d P D 1
H6X H 0.3746 0.1774 0.5912 0.108 Uiso 0.77(2) 1 calc PR D 1
C7J C 0.4942(15) 0.1529(13) 0.3742(14) 0.073(5) Uani 0.63(3) 1 d P C 1
H7J H 0.4625 0.1346 0.3858 0.088 Uiso 0.63(3) 1 calc PR C 1
C7N C 0.5682(15) 0.1160(14) 0.3499(13) 0.073(5) Uani 0.63(3) 1 d P C 1
H7N H 0.5865 0.0721 0.3463 0.088 Uiso 0.63(3) 1 calc PR C 1
C7P C 0.5189(18) 0.1924(15) 0.5386(14) 0.090(3) Uani 0.597(18) 1 d P D 1
H7P H 0.5684 0.1705 0.5323 0.108 Uiso 0.597(18) 1 calc PR D 1
C7W C 0.4864(17) 0.2546(15) 0.5342(14) 0.090(3) Uani 0.597(18) 1 d P D 1
H7W H 0.5158 0.2751 0.5214 0.108 Uiso 0.597(18) 1 calc PR D 1
C7Y C 0.404(5) 0.268(4) 0.595(4) 0.090(3) Uani 0.23(2) 1 d P D 2
H7Y H 0.3771 0.2963 0.6276 0.108 Uiso 0.23(2) 1 calc PR D 2
C7Z C 0.437(5) 0.203(4) 0.595(4) 0.090(3) Uani 0.23(2) 1 d P D 2
H7Z H 0.4334 0.1879 0.6281 0.108 Uiso 0.23(2) 1 calc PR D 2
C86 C 0.452(3) 0.249(2) 0.502(2) 0.090(3) Uani 0.403(18) 1 d P D 2
H86 H 0.4557 0.2631 0.4689 0.108 Uiso 0.403(18) 1 calc PR D 2
C8A C 0.487(3) 0.188(2) 0.504(2) 0.090(3) Uani 0.403(18) 1 d P D 2
H8A H 0.5233 0.1604 0.4724 0.108 Uiso 0.403(18) 1 calc PR D 2
C8B C 0.573(3) 0.146(2) 0.314(2) 0.071(13) Uani 0.37(3) 1 d P C 2
H8B H 0.5910 0.1240 0.2793 0.086 Uiso 0.37(3) 1 calc PR C 2
C8C C 0.497(2) 0.178(2) 0.339(2) 0.071(13) Uani 0.37(3) 1 d P C 2
H8C H 0.4675 0.1715 0.3245 0.086 Uiso 0.37(3) 1 calc PR C 2
C8D C 0.591(4) 0.174(3) 0.380(3) 0.071(13) Uani 0.25(2) 1 d P C 2
H8DA H 0.6111 0.2036 0.3770 0.086 Uiso 0.25(2) 1 calc PR C 2
H8DB H 0.6105 0.1434 0.4016 0.086 Uiso 0.25(2) 1 calc PR C 2
C8E C 0.515(3) 0.208(3) 0.409(3) 0.071(13) Uani 0.25(2) 1 d P C 2
H8EA H 0.5045 0.2498 0.4236 0.086 Uiso 0.25(2) 1 calc PR C 2
H8EB H 0.5014 0.1869 0.4399 0.086 Uiso 0.25(2) 1 calc PR C 2
C3I C 0.8008(12) 0.4516(9) -0.1185(9) 0.094(3) Uani 1 1 d . . .
C4A C 0.8334(12) 0.4468(9) -0.0844(8) 0.094(3) Uani 1 1 d . . .
H4A H 0.8744 0.4093 -0.0876 0.112 Uiso 1 1 calc R . .
C5S C 0.7432(12) 0.5083(9) -0.1135(9) 0.094(3) Uani 1 1 d . . .
H5S H 0.7205 0.5154 -0.1379 0.112 Uiso 1 1 calc R . .
C5Y C 0.7184(12) 0.5558(9) -0.0710(8) 0.094(3) Uani 1 1 d . . .
H5Y H 0.6776 0.5942 -0.0663 0.112 Uiso 1 1 calc R . .
C7A C 0.8085(12) 0.4948(9) -0.0454(8) 0.094(3) Uani 1 1 d . . .
H7A H 0.8332 0.4900 -0.0227 0.112 Uiso 1 1 calc R . .
C7C C 0.7509(12) 0.5474(9) -0.0388(9) 0.094(3) Uani 1 1 d . . .
H7C H 0.7333 0.5791 -0.0104 0.112 Uiso 1 1 calc R . .
Cl6A Cl 0.5298(14) 0.5053(12) 0.2093(10) 0.100(3) Uani 0.261(12) 1 d P A 2
C6K C 1.1988(13) 0.0090(12) 0.3484(9) 0.112(3) Uani 1 1 d . . .
H6K H 1.2170 0.0378 0.3492 0.135 Uiso 1 1 calc R . .
C6U C 1.1454(13) -0.0754(12) 0.3481(9) 0.112(3) Uani 1 1 d . . .
H6U H 1.1284 -0.1052 0.3475 0.135 Uiso 1 1 calc R . .
C7H C 1.1374(13) -0.0480(12) 0.3936(9) 0.112(3) Uani 1 1 d . . .
H7H H 1.1129 -0.0585 0.4256 0.135 Uiso 1 1 calc R . .
C7X C 1.1617(13) -0.0070(12) 0.3965(9) 0.112(3) Uani 1 1 d . . .
H7X H 1.1545 0.0111 0.4296 0.135 Uiso 1 1 calc R . .

loop_
_atom_site_aniso_label
_atom_site_aniso_U_11
_atom_site_aniso_U_22
_atom_site_aniso_U_33
_atom_site_aniso_U_23
_atom_site_aniso_U_13
_atom_site_aniso_U_12
Au1 0.0333(4) 0.0559(4) 0.0618(4) -0.0009(3) -0.0207(3) -0.0159(3)
Au2 0.0383(4) 0.0484(4) 0.0638(4) 0.0109(3) -0.0216(3) -0.0164(3)
Au3 0.0424(4) 0.0785(5) 0.0541(4) 0.0232(3) -0.0191(3) -0.0309(4)
Au4 0.0422(4) 0.0670(4) 0.0549(4) 0.0001(3) -0.0182(3) -0.0229(3)
I1 0.0519(7) 0.0594(6) 0.0572(6) 0.0045(5) -0.0076(5) -0.0190(5)
I2 0.0499(7) 0.0992(9) 0.0785(8) 0.0161(6) -0.0350(6) -0.0419(6)
I3 0.0640(8) 0.0558(7) 0.1104(10) 0.0100(6) -0.0330(7) -0.0284(6)
I4 0.0767(9) 0.1238(11) 0.0665(8) 0.0452(7) -0.0339(7) -0.0494(8)
P5 0.038(2) 0.050(2) 0.067(3) 0.0005(19) -0.025(2) -0.0102(19)
P13 0.042(3) 0.072(3) 0.061(3) 0.022(2) -0.021(2) -0.028(2)
P12 0.035(2) 0.056(2) 0.055(2) 0.0052(18) -0.0224(18) -0.0195(19)
P11 0.034(2) 0.052(2) 0.056(2) 0.0029(18) -0.0210(18) -0.0162(19)
P7 0.044(3) 0.068(3) 0.053(2) 0.018(2) -0.0211(19) -0.027(2)
P6 0.035(2) 0.048(2) 0.059(2) 0.0127(18) -0.0180(19) -0.0143(19)
P9 0.045(3) 0.070(3) 0.061(3) 0.009(2) -0.023(2) -0.032(2)
P8 0.036(2) 0.064(3) 0.053(2) -0.0065(19) -0.0154(18) -0.021(2)
P14 0.045(3) 0.064(3) 0.051(2) 0.0054(19) -0.0126(19) -0.023(2)
P15 0.040(3) 0.071(3) 0.057(3) 0.017(2) -0.014(2) -0.024(2)
P16 0.032(2) 0.063(3) 0.069(3) -0.011(2) -0.0171(19) -0.017(2)
Cl3 0.061(3) 0.131(4) 0.108(4) 0.005(3) -0.043(3) -0.047(3)
P10 0.036(2) 0.050(2) 0.058(2) 0.0099(18) -0.0233(18) -0.0201(19)
Cl1 0.122(5) 0.122(5) 0.115(4) 0.015(4) -0.075(4) -0.044(4)
Cl6 0.101(6) 0.090(6) 0.109(5) 0.009(4) -0.065(4) -0.024(4)
Cl7 0.174(7) 0.083(4) 0.201(7) 0.027(4) -0.111(6) -0.065(4)
C13 0.043(10) 0.047(9) 0.062(10) 0.006(7) -0.017(8) -0.028(8)
C12 0.026(8) 0.052(9) 0.045(9) 0.010(7) -0.011(7) -0.013(7)
C15 0.038(10) 0.055(10) 0.062(10) -0.006(8) -0.020(8) -0.021(8)
C16 0.039(10) 0.050(9) 0.063(10) 0.002(8) -0.020(8) -0.016(8)
C30 0.047(11) 0.055(10) 0.066(10) 0.009(8) -0.030(8) -0.029(9)
C22 0.039(10) 0.051(10) 0.083(14) 0.017(9) -0.013(9) -0.024(8)
C1 0.035(9) 0.052(9) 0.044(9) -0.003(7) -0.011(7) -0.008(8)
C20 0.048(10) 0.043(8) 0.068(10) 0.005(8) -0.031(8) -0.024(8)
C19 0.040(10) 0.056(10) 0.060(10) 0.000(8) -0.022(8) -0.018(8)
C40 0.023(8) 0.044(9) 0.058(10) 0.008(8) -0.013(7) -0.010(7)
C34 0.042(10) 0.049(9) 0.059(10) 0.000(7) -0.024(8) -0.027(8)
C2 0.034(9) 0.053(9) 0.063(11) 0.019(8) -0.023(8) -0.013(7)
C14 0.033(10) 0.053(9) 0.065(11) 0.001(8) -0.027(9) -0.015(8)
C24 0.099(7) 0.063(4) 0.089(6) -0.008(4) -0.054(5) -0.016(4)
C23 0.027(9) 0.055(10) 0.053(9) -0.002(7) -0.015(7) -0.009(8)
C32 0.037(10) 0.049(11) 0.071(11) 0.009(8) -0.026(8) -0.018(8)
C3 0.042(11) 0.052(9) 0.054(10) 0.007(7) -0.020(8) -0.018(8)
C4 0.044(11) 0.072(11) 0.050(10) 0.006(9) -0.002(8) -0.017(10)
C5 0.046(11) 0.074(11) 0.059(11) 0.006(9) -0.016(9) -0.037(9)
C27 0.036(10) 0.052(10) 0.066(11) 0.020(9) -0.019(8) -0.017(8)
C6 0.061(12) 0.053(10) 0.082(12) -0.001(9) -0.037(10) -0.027(10)
C7 0.032(9) 0.051(9) 0.050(9) 0.008(7) -0.017(7) -0.023(8)
C8 0.035(9) 0.044(9) 0.057(10) 0.016(8) -0.019(8) -0.014(7)
C38 0.039(10) 0.064(11) 0.083(12) 0.011(9) -0.029(9) -0.028(9)
C18 0.050(12) 0.087(13) 0.069(11) 0.015(10) -0.026(9) -0.030(10)
C9 0.036(10) 0.049(10) 0.080(12) 0.003(8) -0.014(8) -0.015(8)
C28 0.053(11) 0.075(11) 0.060(11) 0.018(9) -0.037(9) -0.035(9)
C51 0.044(10) 0.042(9) 0.079(11) 0.007(8) -0.025(9) -0.031(8)
C10 0.032(11) 0.061(10) 0.063(10) 0.011(8) -0.010(8) -0.024(9)
C11 0.034(10) 0.067(11) 0.076(12) 0.000(9) -0.028(9) -0.017(9)
C26 0.048(13) 0.074(13) 0.078(12) 0.014(10) -0.026(9) -0.033(11)
C52 0.109(8) 0.089(6) 0.088(6) -0.009(5) 0.019(5) -0.039(6)
C6B 0.109(8) 0.089(6) 0.088(6) -0.009(5) 0.019(5) -0.039(6)
C6D 0.109(8) 0.089(6) 0.088(6) -0.009(5) 0.019(5) -0.039(6)
C4N 0.109(8) 0.089(6) 0.088(6) -0.009(5) 0.019(5) -0.039(6)
C7E 0.109(8) 0.089(6) 0.088(6) -0.009(5) 0.019(5) -0.039(6)
C7K 0.109(8) 0.089(6) 0.088(6) -0.009(5) 0.019(5) -0.039(6)
C44 0.069(12) 0.076(11) 0.058(12) 0.017(9) -0.025(9) -0.044(10)
C55 0.048(10) 0.059(9) 0.064(11) 0.013(8) -0.027(8) -0.046(8)
C17 0.042(11) 0.070(11) 0.058(10) 0.000(8) -0.023(8) -0.019(9)
C46 0.040(11) 0.076(12) 0.075(12) -0.019(9) -0.019(9) -0.021(10)
C57 0.055(12) 0.090(13) 0.079(13) -0.011(10) -0.013(10) -0.044(11)
C43 0.040(10) 0.039(8) 0.059(11) 0.013(7) -0.011(8) -0.020(8)
C47 0.043(11) 0.077(12) 0.068(12) -0.004(9) -0.007(9) -0.027(10)
C1A 0.027(10) 0.059(9) 0.063(10) 0.009(8) -0.015(8) -0.016(8)
C41 0.043(12) 0.060(10) 0.053(10) -0.005(8) -0.012(8) -0.014(9)
C94 0.063(11) 0.055(11) 0.059(11) 0.009(8) -0.032(9) -0.025(9)
C62 0.029(9) 0.070(10) 0.038(9) 0.018(8) -0.007(7) -0.007(8)
C1B 0.055(11) 0.052(10) 0.059(10) 0.007(8) -0.031(8) -0.028(8)
C1C 0.040(10) 0.058(10) 0.050(10) 0.009(8) -0.015(8) -0.016(8)
C66 0.035(10) 0.071(11) 0.063(11) 0.012(8) -0.016(8) -0.031(8)
C33 0.042(11) 0.077(12) 0.061(11) -0.012(9) -0.017(8) -0.022(9)
C1D 0.030(9) 0.055(10) 0.053(10) 0.018(8) -0.015(7) -0.013(8)
C42 0.043(10) 0.052(9) 0.057(10) 0.005(8) -0.022(8) -0.012(8)
C1F 0.039(10) 0.060(11) 0.067(11) 0.000(8) -0.023(8) -0.022(9)
C59 0.049(11) 0.093(14) 0.043(9) 0.012(9) -0.016(8) -0.032(10)
C84 0.020(9) 0.054(10) 0.064(10) 0.007(8) -0.011(7) -0.006(7)
C1G 0.041(10) 0.059(10) 0.079(12) 0.020(8) -0.033(9) -0.023(9)
C39 0.082(13) 0.089(13) 0.050(11) 0.011(9) -0.031(10) -0.047(12)
C1H 0.041(10) 0.062(10) 0.051(11) 0.018(8) 0.000(8) -0.012(9)
C70 0.031(9) 0.063(11) 0.065(11) 0.022(8) -0.023(8) -0.019(8)
C73 0.045(11) 0.051(10) 0.048(9) 0.015(7) -0.022(8) -0.016(8)
C82 0.084(14) 0.053(11) 0.084(13) -0.004(10) -0.053(11) -0.025(9)
C1I 0.051(12) 0.070(11) 0.064(12) 0.003(9) -0.015(9) -0.017(10)
C58 0.022(9) 0.063(11) 0.061(10) 0.017(8) -0.014(7) -0.009(7)
C36 0.036(10) 0.058(10) 0.079(12) 0.008(9) -0.029(8) -0.018(8)
C56 0.054(13) 0.056(11) 0.104(15) 0.004(10) -0.008(10) -0.035(11)
C72 0.030(9) 0.056(9) 0.047(9) 0.001(7) -0.018(7) -0.013(7)
C1J 0.037(11) 0.069(12) 0.069(11) -0.002(9) -0.020(8) -0.018(9)
C1K 0.034(10) 0.061(10) 0.058(11) 0.006(8) -0.018(8) -0.017(8)
C1L 0.099(7) 0.063(4) 0.089(6) -0.008(4) -0.054(5) -0.016(4)
C1M 0.068(13) 0.068(11) 0.084(13) 0.006(10) -0.039(11) -0.030(10)
C87 0.047(11) 0.052(9) 0.074(11) -0.010(8) -0.016(9) -0.033(9)
C88 0.082(7) 0.160(8) 0.075(5) 0.006(6) -0.029(5) -0.073(6)
C67 0.052(12) 0.070(12) 0.076(12) -0.015(10) -0.026(9) -0.027(10)
C1N 0.038(10) 0.057(10) 0.070(11) -0.009(8) -0.024(8) -0.019(9)
C1O 0.041(11) 0.077(11) 0.057(11) 0.012(9) -0.018(9) -0.029(10)
C63 0.044(11) 0.071(11) 0.053(10) 0.006(9) -0.008(8) -0.030(9)
C1P 0.048(11) 0.067(10) 0.053(9) 0.009(8) -0.027(8) -0.027(9)
C68 0.091(15) 0.044(10) 0.091(14) 0.016(10) -0.055(12) -0.016(9)
C29 0.038(10) 0.061(10) 0.066(10) 0.000(8) -0.029(8) -0.021(8)
C75 0.049(11) 0.074(11) 0.059(10) 0.007(9) -0.023(8) -0.029(10)
C49 0.039(11) 0.061(11) 0.077(12) 0.000(9) -0.011(8) -0.025(9)
C74 0.042(11) 0.075(12) 0.072(11) 0.005(9) -0.024(8) -0.032(10)
C1Q 0.054(12) 0.066(10) 0.062(11) 0.017(9) -0.034(9) -0.034(10)
C1R 0.044(10) 0.065(11) 0.067(12) 0.017(10) -0.021(9) -0.023(9)
C1S 0.033(10) 0.077(11) 0.052(10) 0.016(8) -0.020(8) -0.019(8)
C78 0.032(9) 0.066(10) 0.060(10) 0.002(8) -0.019(8) -0.020(8)
C31 0.038(10) 0.084(12) 0.060(11) 0.006(9) -0.022(8) -0.028(9)
C1T 0.043(11) 0.063(10) 0.059(11) 0.013(8) -0.028(9) -0.026(8)
C96 0.048(12) 0.077(11) 0.054(10) 0.012(9) -0.019(8) -0.032(10)
C35 0.036(10) 0.056(10) 0.063(11) 0.008(8) -0.024(8) -0.018(8)
C1U 0.041(11) 0.081(13) 0.083(13) 0.010(11) -0.017(9) -0.023(10)
C1V 0.025(9) 0.064(10) 0.054(10) 0.011(8) -0.011(7) -0.017(8)
C54 0.027(9) 0.054(10) 0.046(9) 0.012(8) -0.015(7) -0.012(7)
C1W 0.031(9) 0.054(10) 0.053(9) 0.003(7) -0.012(7) -0.013(7)
C1X 0.043(10) 0.035(9) 0.066(10) -0.004(8) -0.023(8) -0.007(8)
C65 0.052(11) 0.076(11) 0.050(9) 0.002(8) -0.021(8) -0.052(10)
C1Y 0.062(11) 0.066(10) 0.055(10) 0.017(8) -0.031(9) -0.048(9)
C1Z 0.027(9) 0.048(9) 0.053(10) 0.003(7) -0.015(7) -0.006(7)
C21 0.050(11) 0.065(11) 0.064(11) 0.023(9) -0.028(8) -0.025(9)
C25 0.042(12) 0.082(12) 0.072(12) 0.023(9) -0.018(9) -0.024(10)
C2A 0.051(12) 0.071(13) 0.082(14) 0.036(10) -0.028(10) -0.021(9)
C81 0.029(10) 0.059(10) 0.067(11) 0.007(8) -0.014(8) -0.013(8)
C2B 0.100(16) 0.107(16) 0.089(14) 0.031(12) -0.048(12) -0.063(14)
C2C 0.034(10) 0.069(11) 0.064(10) -0.002(9) -0.026(8) -0.017(9)
C2D 0.027(9) 0.053(10) 0.048(10) 0.010(7) -0.014(7) -0.013(7)
C95 0.044(10) 0.061(11) 0.057(10) -0.002(8) -0.019(8) -0.018(9)
C2E 0.079(15) 0.118(17) 0.068(13) 0.014(12) -0.013(11) -0.056(14)
C2F 0.054(12) 0.071(12) 0.072(13) -0.014(10) -0.021(10) -0.019(10)
C2G 0.035(10) 0.079(11) 0.065(11) 0.021(9) -0.015(8) -0.032(9)
C37 0.040(10) 0.061(10) 0.052(9) 0.012(8) -0.021(8) -0.016(8)
C48 0.053(13) 0.065(11) 0.061(11) -0.015(9) -0.019(10) -0.024(10)
C2I 0.056(12) 0.073(12) 0.068(13) 0.012(9) -0.031(11) -0.036(10)
C64 0.040(11) 0.063(12) 0.114(15) -0.008(10) -0.032(10) -0.014(9)
C2J 0.045(11) 0.057(10) 0.071(11) 0.003(8) -0.027(8) -0.024(9)
C60 0.062(12) 0.069(11) 0.058(10) 0.016(8) -0.033(9) -0.034(9)
C2K 0.047(13) 0.055(10) 0.083(12) -0.003(8) -0.033(9) -0.023(9)
C2L 0.052(11) 0.074(12) 0.072(12) 0.009(9) -0.019(10) -0.023(10)
C2M 0.057(12) 0.074(11) 0.086(13) 0.025(10) -0.036(10) -0.040(10)
C2N 0.027(10) 0.071(11) 0.048(10) 0.004(8) -0.005(7) -0.012(8)
C77 0.032(10) 0.083(12) 0.083(13) -0.033(10) -0.023(9) -0.013(9)
C2O 0.067(15) 0.086(14) 0.101(16) 0.000(12) -0.033(12) -0.026(13)
C2P 0.051(11) 0.058(11) 0.079(12) 0.007(10) -0.028(10) -0.021(9)
C85 0.052(12) 0.073(12) 0.094(14) -0.017(10) -0.033(10) -0.023(10)
C80 0.041(11) 0.078(12) 0.080(12) 0.004(10) -0.028(9) -0.023(9)
C2Q 0.045(10) 0.054(9) 0.064(10) -0.001(8) -0.027(8) -0.025(9)
C61 0.077(6) 0.117(7) 0.097(6) 0.000(5) -0.008(5) -0.061(5)
C89 0.061(12) 0.047(11) 0.073(12) 0.007(9) -0.039(9) -0.009(8)
C90 0.035(10) 0.047(11) 0.098(13) 0.016(9) -0.011(9) -0.018(8)
C2R 0.039(10) 0.063(10) 0.054(9) 0.008(8) -0.027(8) -0.017(8)
C92 0.047(11) 0.072(11) 0.054(11) 0.005(10) -0.009(9) -0.023(9)
C93 0.037(10) 0.060(10) 0.065(11) 0.000(8) -0.028(8) -0.021(8)
C2S 0.048(11) 0.066(11) 0.066(11) 0.023(9) -0.034(9) -0.021(10)
C2T 0.069(14) 0.088(13) 0.072(13) 0.026(10) -0.039(11) -0.038(12)
C71 0.044(11) 0.092(13) 0.052(11) 0.011(9) -0.018(9) -0.028(9)
C97 0.032(10) 0.092(13) 0.064(11) 0.018(9) -0.010(8) -0.031(9)
C2U 0.056(12) 0.065(11) 0.062(10) 0.016(8) -0.030(8) -0.036(10)
C2V 0.040(10) 0.058(10) 0.060(10) 0.005(8) -0.015(8) -0.027(8)
C2W 0.028(9) 0.077(12) 0.050(10) 0.012(9) -0.016(7) -0.009(9)
C2X 0.054(11) 0.066(12) 0.065(11) 0.014(9) -0.027(9) -0.027(9)
C2Z 0.048(11) 0.077(12) 0.071(11) 0.026(9) -0.035(9) -0.030(10)
C45 0.082(7) 0.160(8) 0.075(5) 0.006(6) -0.029(5) -0.073(6)
C3A 0.130(8) 0.143(9) 0.078(6) 0.031(6) -0.032(6) -0.082(7)
C3B 0.082(7) 0.160(8) 0.075(5) 0.006(6) -0.029(5) -0.073(6)
C3C 0.053(11) 0.072(11) 0.056(10) 0.010(9) -0.024(9) -0.027(10)
C3D 0.037(11) 0.088(13) 0.078(12) 0.019(10) -0.028(9) -0.021(10)
C3E 0.046(11) 0.056(10) 0.048(9) 0.009(8) -0.024(8) -0.018(8)
C3F 0.081(15) 0.100(16) 0.074(13) -0.004(11) -0.042(11) -0.046(13)
C83 0.037(11) 0.071(11) 0.108(14) -0.027(10) -0.038(10) -0.011(9)
C3G 0.041(10) 0.060(12) 0.068(11) -0.004(9) -0.022(8) -0.018(9)
C3H 0.070(13) 0.102(15) 0.090(14) 0.041(12) -0.048(11) -0.058(12)
C79 0.034(11) 0.055(10) 0.074(11) 0.004(8) -0.024(8) -0.017(8)
C3J 0.041(10) 0.064(11) 0.075(12) 0.000(9) -0.028(8) -0.021(9)
C76 0.041(10) 0.069(11) 0.075(11) 0.016(9) -0.037(9) -0.028(9)
C3K 0.039(10) 0.066(12) 0.071(11) 0.013(10) -0.030(9) -0.002(8)
C3L 0.033(12) 0.068(13) 0.126(18) 0.004(13) -0.012(12) -0.019(10)
C3M 0.058(12) 0.075(13) 0.072(12) 0.017(10) -0.034(9) -0.028(10)
C3N 0.045(12) 0.062(12) 0.105(15) 0.010(10) -0.025(10) -0.019(10)
C3O 0.078(6) 0.141(9) 0.099(7) 0.004(5) -0.013(5) -0.073(7)
C3P 0.050(13) 0.077(12) 0.093(14) -0.014(11) -0.042(10) -0.011(10)
C3Q 0.049(11) 0.058(10) 0.062(11) 0.008(9) -0.022(9) -0.008(9)
C3R 0.069(13) 0.077(12) 0.105(15) 0.009(11) -0.050(12) -0.038(11)
C3S 0.077(6) 0.117(7) 0.097(6) 0.000(5) -0.008(5) -0.061(5)
C3T 0.046(11) 0.068(11) 0.088(14) 0.013(11) -0.034(10) -0.027(9)
C3U 0.047(11) 0.079(12) 0.064(11) 0.004(9) -0.018(9) -0.031(10)
C3V 0.032(11) 0.062(11) 0.069(11) -0.005(8) -0.012(8) -0.018(9)
C69 0.098(7) 0.144(7) 0.067(5) 0.000(5) -0.023(5) -0.070(7)
C99 0.045(11) 0.072(11) 0.068(11) 0.003(9) -0.022(9) -0.013(9)
C3W 0.091(18) 0.073(13) 0.084(14) 0.019(11) -0.029(13) -0.022(12)
C3X 0.078(6) 0.141(9) 0.099(7) 0.004(5) -0.013(5) -0.073(7)
C3Y 0.042(11) 0.079(12) 0.079(13) 0.022(10) -0.024(10) -0.025(9)
C3Z 0.042(10) 0.046(9) 0.080(13) 0.018(9) -0.014(9) -0.019(8)
C4B 0.061(12) 0.067(11) 0.041(10) 0.001(8) -0.011(9) -0.030(10)
C4C 0.033(10) 0.067(11) 0.061(10) 0.008(9) -0.021(8) -0.012(9)
C4D 0.041(11) 0.083(12) 0.074(12) 0.021(10) -0.026(10) -0.031(10)
C4E 0.036(9) 0.051(9) 0.058(9) 0.006(7) -0.018(8) -0.022(8)
C4F 0.097(7) 0.077(6) 0.103(7) 0.022(4) -0.054(6) -0.017(5)
C6P 0.097(7) 0.077(6) 0.103(7) 0.022(4) -0.054(6) -0.017(5)
C6A 0.097(7) 0.077(6) 0.103(7) 0.022(4) -0.054(6) -0.017(5)
C6M 0.097(7) 0.077(6) 0.103(7) 0.022(4) -0.054(6) -0.017(5)
C100 0.097(7) 0.077(6) 0.103(7) 0.022(4) -0.054(6) -0.017(5)
C2Y 0.097(7) 0.077(6) 0.103(7) 0.022(4) -0.054(6) -0.017(5)
C4G 0.060(13) 0.065(11) 0.066(11) 0.002(8) -0.026(9) -0.033(11)
C4H 0.060(11) 0.060(10) 0.057(12) 0.000(8) -0.015(9) -0.026(9)
C4J 0.029(9) 0.057(10) 0.059(11) 0.012(8) -0.010(8) -0.016(8)
C4K 0.042(10) 0.047(10) 0.063(11) 0.005(8) -0.016(8) -0.014(8)
C4L 0.066(13) 0.062(11) 0.081(12) 0.013(9) -0.038(10) -0.027(10)
C4M 0.052(12) 0.059(11) 0.079(12) 0.012(10) -0.025(9) -0.017(9)
C50 0.062(13) 0.073(13) 0.063(11) 0.013(10) -0.020(9) -0.017(11)
C4O 0.044(12) 0.077(12) 0.107(15) 0.016(11) -0.030(11) -0.022(10)
C4P 0.051(12) 0.089(14) 0.070(12) 0.013(10) -0.028(10) -0.029(10)
C4Q 0.107(19) 0.13(2) 0.11(2) -0.005(15) -0.009(15) -0.088(17)
C4R 0.059(14) 0.097(14) 0.075(13) 0.007(11) 0.000(10) -0.040(12)
C4S 0.061(14) 0.13(2) 0.072(14) 0.043(14) -0.038(12) -0.022(14)
C4T 0.086(17) 0.095(16) 0.073(13) 0.024(11) -0.020(12) -0.042(14)
C4U 0.072(15) 0.053(11) 0.109(16) -0.008(10) -0.026(13) -0.018(11)
C4V 0.075(15) 0.090(14) 0.058(12) 0.005(10) -0.019(10) -0.025(12)
C4W 0.130(8) 0.143(9) 0.078(6) 0.031(6) -0.032(6) -0.082(7)
C4X 0.098(7) 0.144(7) 0.067(5) 0.000(5) -0.023(5) -0.070(7)
C4Y 0.098(16) 0.088(14) 0.082(13) 0.031(11) -0.045(12) -0.068(13)
C4Z 0.048(12) 0.091(14) 0.081(13) 0.019(11) -0.028(10) -0.020(10)
C53 0.093(17) 0.14(2) 0.102(18) -0.028(16) -0.027(14) -0.073(16)
C5A 0.077(6) 0.117(7) 0.097(6) 0.000(5) -0.008(5) -0.061(5)
C5B 0.13(2) 0.16(2) 0.103(17) 0.048(16) -0.074(16) -0.111(18)
C5D 0.12(2) 0.105(17) 0.109(19) 0.008(14) -0.042(16) -0.059(16)
C5E 0.078(6) 0.141(9) 0.099(7) 0.004(5) -0.013(5) -0.073(7)
C5F 0.056(12) 0.082(13) 0.075(12) 0.010(10) -0.024(10) -0.034(11)
C5G 0.099(7) 0.063(4) 0.089(6) -0.008(4) -0.054(5) -0.016(4)
C5H 0.094(16) 0.088(14) 0.14(2) 0.046(14) -0.068(15) -0.064(13)
C5I 0.045(12) 0.115(19) 0.092(15) -0.027(13) -0.008(10) -0.038(13)
C5J 0.059(12) 0.076(12) 0.036(10) 0.000(8) -0.009(8) -0.007(10)
C5K 0.043(12) 0.065(11) 0.094(13) 0.001(9) -0.029(10) -0.026(10)
C5L 0.038(11) 0.099(15) 0.062(11) -0.003(10) -0.006(9) -0.034(11)
C5M 0.082(7) 0.160(8) 0.075(5) 0.006(6) -0.029(5) -0.073(6)
C5N 0.099(7) 0.063(4) 0.089(6) -0.008(4) -0.054(5) -0.016(4)
C5O 0.082(7) 0.160(8) 0.075(5) 0.006(6) -0.029(5) -0.073(6)
C5P 0.098(7) 0.144(7) 0.067(5) 0.000(5) -0.023(5) -0.070(7)
C5Q 0.034(12) 0.075(13) 0.129(18) 0.009(13) -0.028(11) -0.025(11)
C5R 0.079(14) 0.077(13) 0.106(17) 0.001(11) -0.032(12) -0.047(12)
C5T 0.099(7) 0.063(4) 0.089(6) -0.008(4) -0.054(5) -0.016(4)
C5U 0.065(14) 0.103(15) 0.072(14) 0.011(12) -0.035(12) -0.016(11)
C5V 0.099(7) 0.063(4) 0.089(6) -0.008(4) -0.054(5) -0.016(4)
C5W 0.098(7) 0.144(7) 0.067(5) 0.000(5) -0.023(5) -0.070(7)
C5X 0.095(17) 0.112(16) 0.060(13) 0.015(12) -0.035(12) -0.033(14)
C6C 0.078(6) 0.141(9) 0.099(7) 0.004(5) -0.013(5) -0.073(7)
C6F 0.16(2) 0.15(2) 0.104(18) 0.042(16) -0.081(18) -0.09(2)
C6G 0.077(6) 0.117(7) 0.097(6) 0.000(5) -0.008(5) -0.061(5)
C6H 0.093(18) 0.13(2) 0.073(15) 0.009(15) -0.043(13) -0.035(17)
C6I 0.074(15) 0.091(15) 0.084(14) 0.007(12) -0.047(12) -0.027(12)
C6J 0.098(7) 0.144(7) 0.067(5) 0.000(5) -0.023(5) -0.070(7)
C6L 0.083(18) 0.12(2) 0.099(17) 0.001(15) -0.001(13) -0.065(16)
C6N 0.077(6) 0.117(7) 0.097(6) 0.000(5) -0.008(5) -0.061(5)
C6O 0.108(19) 0.111(18) 0.19(3) 0.038(18) -0.11(2) -0.069(16)
C6R 0.077(6) 0.117(7) 0.097(6) 0.000(5) -0.008(5) -0.061(5)
C6T 0.064(14) 0.15(2) 0.067(13) -0.004(14) -0.024(11) -0.037(15)
C6V 0.098(7) 0.144(7) 0.067(5) 0.000(5) -0.023(5) -0.070(7)
C6W 0.078(6) 0.141(9) 0.099(7) 0.004(5) -0.013(5) -0.073(7)
C6Z 0.082(7) 0.160(8) 0.075(5) 0.006(6) -0.029(5) -0.073(6)
C7B 0.05(3) 0.070(19) 0.11(3) 0.002(17) -0.016(16) -0.03(2)
C7G 0.078(6) 0.141(9) 0.099(7) 0.004(5) -0.013(5) -0.073(7)
C7L 0.04(3) 0.070(19) 0.13(4) 0.007(19) 0.004(19) -0.02(2)
C7R 0.08(4) 0.077(17) 0.07(3) 0.006(17) -0.02(2) -0.05(3)
C7S 0.05(3) 0.054(13) 0.08(2) -0.006(13) -0.037(18) -0.024(18)
O5 0.166(12) 0.129(11) 0.173(12) 0.012(9) -0.072(9) -0.046(9)
C6S 0.166(12) 0.129(11) 0.173(12) 0.012(9) -0.072(9) -0.046(9)
C7D 0.166(12) 0.129(11) 0.173(12) 0.012(9) -0.072(9) -0.046(9)
C7F 0.166(12) 0.129(11) 0.173(12) 0.012(9) -0.072(9) -0.046(9)
C7I 0.166(12) 0.129(11) 0.173(12) 0.012(9) -0.072(9) -0.046(9)
O6 0.221(19) 0.275(18) 0.134(14) 0.041(14) -0.031(13) -0.128(18)
C6Y 0.221(19) 0.275(18) 0.134(14) 0.041(14) -0.031(13) -0.128(18)
C7M 0.221(19) 0.275(18) 0.134(14) 0.041(14) -0.031(13) -0.128(18)
C7O 0.221(19) 0.275(18) 0.134(14) 0.041(14) -0.031(13) -0.128(18)
C7Q 0.221(19) 0.275(18) 0.134(14) 0.041(14) -0.031(13) -0.128(18)
C 0.08(4) 0.077(17) 0.07(3) 0.006(17) -0.02(2) -0.05(3)
C7T 0.05(3) 0.054(13) 0.08(2) -0.006(13) -0.037(18) -0.024(18)
C7U 0.05(3) 0.070(19) 0.11(3) 0.002(17) -0.016(16) -0.03(2)
C7V 0.04(3) 0.070(19) 0.13(4) 0.007(19) 0.004(19) -0.02(2)
C1E 0.032(11) 0.061(11) 0.076(12) -0.008(9) -0.013(9) -0.021(9)
C2H 0.029(11) 0.059(11) 0.089(13) -0.018(10) -0.006(9) -0.011(9)
C4I 0.059(6) 0.077(6) 0.111(8) 0.015(6) -0.018(5) -0.022(5)
C5C 0.053(8) 0.058(9) 0.093(12) -0.001(7) -0.010(7) -0.025(7)
C5Z 0.059(6) 0.077(6) 0.111(8) 0.015(6) -0.018(5) -0.022(5)
C6E 0.059(6) 0.077(6) 0.111(8) 0.015(6) -0.018(5) -0.022(5)
C6Q 0.053(8) 0.058(9) 0.093(12) -0.001(7) -0.010(7) -0.025(7)
C6X 0.059(6) 0.077(6) 0.111(8) 0.015(6) -0.018(5) -0.022(5)
C7J 0.053(8) 0.058(9) 0.093(12) -0.001(7) -0.010(7) -0.025(7)
C7N 0.053(8) 0.058(9) 0.093(12) -0.001(7) -0.010(7) -0.025(7)
C7P 0.059(6) 0.077(6) 0.111(8) 0.015(6) -0.018(5) -0.022(5)
C7W 0.059(6) 0.077(6) 0.111(8) 0.015(6) -0.018(5) -0.022(5)
C7Y 0.059(6) 0.077(6) 0.111(8) 0.015(6) -0.018(5) -0.022(5)
C7Z 0.059(6) 0.077(6) 0.111(8) 0.015(6) -0.018(5) -0.022(5)
C86 0.059(6) 0.077(6) 0.111(8) 0.015(6) -0.018(5) -0.022(5)
C8A 0.059(6) 0.077(6) 0.111(8) 0.015(6) -0.018(5) -0.022(5)
C8B 0.047(17) 0.07(2) 0.08(2) -0.026(18) -0.007(15) -0.021(15)
C8C 0.047(17) 0.07(2) 0.08(2) -0.026(18) -0.007(15) -0.021(15)
C8D 0.047(17) 0.07(2) 0.08(2) -0.026(18) -0.007(15) -0.021(15)
C8E 0.047(17) 0.07(2) 0.08(2) -0.026(18) -0.007(15) -0.021(15)
C3I 0.100(7) 0.070(5) 0.101(7) 0.012(5) -0.030(5) -0.037(5)
C4A 0.100(7) 0.070(5) 0.101(7) 0.012(5) -0.030(5) -0.037(5)
C5S 0.100(7) 0.070(5) 0.101(7) 0.012(5) -0.030(5) -0.037(5)
C5Y 0.100(7) 0.070(5) 0.101(7) 0.012(5) -0.030(5) -0.037(5)
C7A 0.100(7) 0.070(5) 0.101(7) 0.012(5) -0.030(5) -0.037(5)
C7C 0.100(7) 0.070(5) 0.101(7) 0.012(5) -0.030(5) -0.037(5)
Cl6A 0.101(6) 0.090(6) 0.109(5) 0.009(4) -0.065(4) -0.024(4)
C6K 0.130(8) 0.143(9) 0.078(6) 0.031(6) -0.032(6) -0.082(7)
C6U 0.130(8) 0.143(9) 0.078(6) 0.031(6) -0.032(6) -0.082(7)
C7H 0.130(8) 0.143(9) 0.078(6) 0.031(6) -0.032(6) -0.082(7)
C7X 0.130(8) 0.143(9) 0.078(6) 0.031(6) -0.032(6) -0.082(7)

loop_
_atom_type_symbol
_atom_type_description
_atom_type_scat_dispersion_real
_atom_type_scat_dispersion_imag
_atom_type_scat_source
C C 0.0181 0.0091 'International Tables Vol C Tables 4.2.6.8 and 6.1.1.4'
H H 0.0000 0.0000 'International Tables Vol C Tables 4.2.6.8 and 6.1.1.4'
P P 0.2955 0.4335 'International Tables Vol C Tables 4.2.6.8 and 6.1.1.4'
Cl Cl 0.3639 0.7018 'International Tables Vol C Tables 4.2.6.8 and 6.1.1.4'
I I -0.3257 6.8362 'International Tables Vol C Tables 4.2.6.8 and 6.1.1.4'
Au Au -4.4197 7.2980 'International Tables Vol C Tables 4.2.6.8 and 6.1.1.4'
O O 0.0492 0.0322 'International Tables Vol C Tables 4.2.6.8 and 6.1.1.4'

loop_
_geom_angle_atom_site_label_1
_geom_angle_atom_site_label_2
_geom_angle_atom_site_label_3
_geom_angle
P16 Au1 P12 109.04(14)
P16 Au1 P11 110.07(14)
P12 Au1 P11 105.80(13)
P16 Au1 I2 111.54(10)
P12 Au1 I2 112.04(9)
P11 Au1 I2 108.20(10)
P6 Au2 P10 113.81(13)
P6 Au2 P5 108.60(14)
P10 Au2 P5 107.22(14)
P6 Au2 I3 109.57(10)
P10 Au2 I3 107.20(10)
P5 Au2 I3 110.40(10)
P7 Au3 P13 110.04(15)
P7 Au3 P15 115.01(14)
P13 Au3 P15 106.45(15)
P7 Au3 I4 111.04(10)
P13 Au3 I4 106.86(10)
P15 Au3 I4 107.03(11)
P9 Au4 P14 111.70(15)
P9 Au4 P8 113.93(14)
P14 Au4 P8 106.72(14)
P9 Au4 I1 114.87(11)
P14 Au4 I1 108.39(10)
P8 Au4 I1 100.36(10)
C3J P5 C1X 100.7(7)
C3J P5 C2Y 104.9(7)
C1X P5 C2Y 106.1(7)
C3J P5 Au2 106.6(5)
C1X P5 Au2 119.6(5)
C2Y P5 Au2 116.8(5)
C4M P13 C3I 101.7(9)
C4M P13 C3O 104.8(11)
C3I P13 C3O 105.4(10)
C4M P13 Au3 107.1(6)
C3I P13 Au3 116.6(8)
C3O P13 Au3 119.3(8)
C78 P12 C20 103.1(7)
C78 P12 C3A 101.6(10)
C20 P12 C3A 105.8(10)
C78 P12 Au1 110.1(5)
C20 P12 Au1 117.4(5)
C3A P12 Au1 116.9(9)
C79 P11 C37 103.4(7)
C79 P11 C7 102.7(7)
C37 P11 C7 103.0(7)
C79 P11 Au1 108.3(6)
C37 P11 Au1 121.2(5)
C7 P11 Au1 116.2(5)
C4J P7 C73 103.4(7)
C4J P7 C2 101.2(7)
C73 P7 C2 106.2(7)
C4J P7 Au3 108.4(5)
C73 P7 Au3 116.5(5)
C2 P7 Au3 119.0(5)
C84 P6 C61 103.3(9)
C84 P6 C2W 102.1(8)
C61 P6 C2W 103.4(9)
C84 P6 Au2 108.7(5)
C61 P6 Au2 121.5(7)
C2W P6 Au2 115.6(5)
C4D P9 C45 102.4(9)
C4D P9 C4I 99.8(9)
C45 P9 C4I 104.2(11)
C4D P9 Au4 109.4(6)
C45 P9 Au4 119.8(7)
C4I P9 Au4 118.3(7)
C87 P8 C15 103.8(7)
C87 P8 C65 106.3(7)
C15 P8 C65 101.4(7)
C87 P8 Au4 107.0(5)
C15 P8 Au4 121.7(5)
C65 P8 Au4 115.2(5)
C1R P14 C1Y 105.3(7)
C1R P14 C2F 102.2(8)
C1Y P14 C2F 102.7(7)
C1R P14 Au4 107.8(5)
C1Y P14 Au4 120.2(5)
C2F P14 Au4 116.7(6)
C3Z P15 C59 103.2(7)
C3Z P15 C2M 103.6(8)
C59 P15 C2M 102.9(8)
C3Z P15 Au3 110.5(6)
C59 P15 Au3 116.7(6)
C2M P15 Au3 118.2(6)
C77 P16 C24 102.3(9)
C77 P16 C4X 102.2(9)
C24 P16 C4X 103.7(10)
C77 P16 Au1 110.2(5)
C24 P16 Au1 116.8(8)
C4X P16 Au1 119.5(8)
C70 P10 C52 100.5(7)
C70 P10 C23 104.0(7)
C52 P10 C23 102.6(8)
C70 P10 Au2 111.4(5)
C52 P10 Au2 114.6(5)
C23 P10 Au2 121.3(5)
C23 C13 C18 118.8(15)
C23 C13 H13 120.6
C18 C13 H13 120.6
C1B C12 C58 117.6(13)
C1B C12 C1D 119.8(14)
C58 C12 C1D 122.6(13)
C50 C15 C96 119.4(16)
C50 C15 P8 122.4(13)
C96 C15 P8 118.2(12)
C1 C16 C42 119.8(14)
C1 C16 H16 120.1
C42 C16 H16 120.1
C76 C30 C2J 118.8(14)
C76 C30 C2R 119.2(13)
C2J C30 C2R 121.9(14)
C3Z C22 C1H 176.4(17)
C4E C1 C16 119.5(14)
C4E C1 C72 121.1(13)
C16 C1 C72 119.3(14)
C6 C20 C5K 119.0(15)
C6 C20 P12 123.3(11)
C5K C20 P12 117.8(12)
C3V C19 C10 121.7(15)
C3V C19 H19 119.1
C10 C19 H19 119.1
C2D C40 C8 121.3(13)
C2D C40 H40 119.4
C8 C40 H40 119.4
C55 C34 C60 118.9(13)
C55 C34 C51 123.8(13)
C60 C34 C51 117.3(14)
C94 C2 C2X 119.2(14)
C94 C2 P7 121.9(11)
C2X C2 P7 118.8(12)
C1T C14 C1A 120.0(14)
C1T C14 C4C 120.2(13)
C1A C14 C4C 119.7(14)
C1L C24 C5G 118.2(19)
C1L C24 P16 123.0(18)
C5G C24 P16 118.8(16)
C13 C23 C1W 120.4(14)
C13 C23 P10 118.3(12)
C1W C23 P10 121.2(12)
C84 C32 C27 175.8(17)
C1S C3 C1A 118.6(14)
C1S C3 C1V 121.6(14)
C1A C3 C1V 119.8(14)
C5 C4 C63 121.3(15)
C5 C4 H4 119.3
C63 C4 H4 119.3
C4 C5 C3E 122.9(16)
C4 C5 H5 118.6
C3E C5 H5 118.6
C4K C27 C21 118.6(14)
C4K C27 C32 123.6(15)
C21 C27 C32 117.8(14)
C20 C6 C4U 120.3(16)
C20 C6 H6 119.8
C4U C6 H6 119.8
C35 C7 C2Q 118.2(13)
C35 C7 P11 124.1(11)
C2Q C7 P11 117.8(11)
C1Z C8 C40 117.9(13)
C1Z C8 C43 121.1(13)
C40 C8 C43 121.0(13)
C2U C38 C2J 121.2(14)
C2U C38 H38 119.4
C2J C38 H38 119.4
C3D C18 C13 120.4(17)
C3D C18 H18 119.8
C13 C18 H18 119.8
C74 C9 C1N 121.0(15)
C74 C9 H9 119.5
C1N C9 H9 119.5
C62 C28 C2G 122.6(15)
C62 C28 H28 118.7
C2G C28 H28 118.7
C78 C51 C34 179.1(17)
C41 C10 C19 119.5(15)
C41 C10 C2V 120.4(15)
C19 C10 C2V 120.1(14)
C2C C11 C83 120.7(15)
C2C C11 C2K 118.8(14)
C83 C11 C2K 120.5(15)
C3N C26 C56 119.4(17)
C3N C26 H26 120.3
C56 C26 H26 120.3
C6B C52 C7K 120.0
C6B C52 P10 123.6(7)
C7K C52 P10 116.4(7)
C52 C6B C6D 120.0
C52 C6B H6B 120.0
C6D C6B H6B 120.0
C4N C6D C6B 120.0
C4N C6D H6D 120.0
C6B C6D H6D 120.0
C6D C4N C7E 120.0
C6D C4N H4N 120.0
C7E C4N H4N 120.0
C4N C7E C7K 120.0
C4N C7E H7E 120.0
C7K C7E H7E 120.0
C7E C7K C52 120.0
C7E C7K H7K 120.0
C52 C7K H7K 120.0
C43 C44 C39 122.1(16)
C43 C44 H44 119.0
C39 C44 H44 119.0
C34 C55 C1P 120.3(13)
C34 C55 H55 119.8
C1P C55 H55 119.8
C2C C17 C4C 121.9(15)
C2C C17 H17 119.0
C4C C17 H17 119.0
C77 C46 C67 177.6(19)
C63 C57 C47 121.4(17)
C63 C57 H57 119.3
C47 C57 H57 119.3
C44 C43 C5J 117.8(14)
C44 C43 C8 122.4(14)
C5J C43 C8 119.8(14)
C3E C47 C57 120.5(15)
C3E C47 H47 119.7
C57 C47 H47 119.7
C14 C1A C3 120.2(14)
C14 C1A H1A 119.9
C3 C1A H1A 119.9
C10 C41 C1J 121.1(15)
C10 C41 H41 119.4
C1J C41 H41 119.4
C2 C94 C3M 121.7(15)
C2 C94 H94 119.2
C3M C94 H94 119.2
C28 C62 C97 117.2(14)
C28 C62 C1C 122.9(15)
C97 C62 C1C 119.9(14)
C21 C1B C12 121.2(14)
C21 C1B H1B 119.4
C12 C1B H1B 119.4
C4J C1C C62 176.6(17)
C72 C66 C60 120.7(14)
C72 C66 H66 119.6
C60 C66 H66 119.6
C3U C33 C67 120.8(16)
C3U C33 H33 119.6
C67 C33 H33 119.6
C54 C1D C1Z 118.0(14)
C54 C1D C12 121.4(13)
C1Z C1D C12 120.3(13)
C29 C42 C16 118.6(14)
C29 C42 C93 123.3(13)
C16 C42 C93 118.0(14)
C64 C1F C74 115.6(15)
C64 C1F C3G 123.2(15)
C74 C1F C3G 121.2(14)
C4R C59 C5L 118.8(17)
C4R C59 P15 120.9(15)
C5L C59 P15 119.7(13)
C32 C84 P6 173.5(14)
C76 C1G C2U 120.3(14)
C76 C1G H1G 119.8
C2U C1G H1G 119.8
C1H C39 C44 121.4(16)
C1H C39 H39 119.3
C44 C39 H39 119.3
C39 C1H C22 121.0(17)
C39 C1H C4H 118.7(14)
C22 C1H C4H 120.2(16)
C2S C70 P10 174.6(13)
C90 C73 C4G 118.5(15)
C90 C73 P7 119.8(12)
C4G C73 P7 121.7(12)
C68 C82 C93 120.7(16)
C68 C82 H82 119.6
C93 C82 H82 119.6
C5U C1I C4B 119.7(16)
C5U C1I H1I 120.1
C4B C1I H1I 120.1
C12 C58 C4K 122.2(14)
C12 C58 H58 118.9
C4K C58 H58 118.9
C93 C36 C3K 120.0(16)
C93 C36 H36 120.0
C3K C36 H36 120.0
C26 C56 C90 119.3(16)
C26 C56 H56 120.3
C90 C56 H56 120.3
C1P C72 C66 118.9(13)
C1P C72 C1 121.3(13)
C66 C72 C1 119.8(13)
C49 C1J C41 116.1(15)
C49 C1J C1E 123.0(16)
C41 C1J C1E 120.8(15)
C1S C1K C1T 116.7(14)
C1S C1K C1Q 121.9(14)
C1T C1K C1Q 121.3(14)
C24 C1L C5V 120(2)
C24 C1L H1L 120.0
C5V C1L H1L 120.0
C65 C1M C3F 119.0(17)
C65 C1M H1M 120.5
C3F C1M H1M 120.5
C48 C87 P8 169.4(15)
C6Z C88 C45 120(2)
C6Z C88 H88 119.8
C45 C88 H88 119.8
C4O C67 C33 119.2(16)
C4O C67 C46 120.9(18)
C33 C67 C46 119.8(16)
C9 C1N C85 116.7(14)
C9 C1N C3V 121.6(15)
C85 C1N C3V 121.8(14)
C3Y C1O C2T 115.7(15)
C3Y C1O C2I 122.6(15)
C2T C1O C2I 121.7(15)
C57 C63 C4 117.2(15)
C57 C63 C92 123.2(16)
C4 C63 C92 119.5(15)
C72 C1P C55 121.0(14)
C72 C1P H1P 119.5
C55 C1P H1P 119.5
C82 C68 C89 121.6(16)
C82 C68 H68 119.2
C89 C68 H68 119.2
C2R C29 C42 121.5(14)
C2R C29 H29 119.2
C42 C29 H29 119.2
C4L C75 C37 119.1(15)
C4L C75 H75 120.4
C37 C75 H75 120.4
C1J C49 C3V 124.5(16)
C1J C49 H49 117.7
C3V C49 H49 117.7
C9 C74 C1F 123.0(15)
C9 C74 H74 118.5
C1F C74 H74 118.5
C71 C1Q C25 118.2(15)
C71 C1Q C1K 120.8(15)
C25 C1Q C1K 120.9(14)
C92 C1R P14 169.5(16)
C3 C1S C1K 123.3(14)
C3 C1S H1S 118.4
C1K C1S H1S 118.4
C51 C78 P12 170.7(15)
C1V C31 C97 122.6(16)
C1V C31 H31 118.7
C97 C31 H31 118.7
C14 C1T C1K 121.2(14)
C14 C1T H1T 119.4
C1K C1T H1T 119.4
C15 C96 C5F 119.3(16)
C15 C96 H96 120.3
C5F C96 H96 120.3
C3C C35 C7 121.3(14)
C3C C35 H35 119.3
C7 C35 H35 119.3
C C1U C7V 117(4)
C7R C1U C7V 109(4)
C C1U C7L 105(4)
C7R C1U C7L 122(4)
C C1U H1U 127.1
C7R C1U H1U 119.1
C7V C1U H1U 115.2
C7L C1U H1U 119.1
C C1U H1UA 121.5
C7R C1U H1UA 119.5
C7V C1U H1UA 121.5
C7L C1U H1UA 117.7
C31 C1V C2G 116.9(14)
C31 C1V C3 122.7(15)
C2G C1V C3 120.4(14)
C1D C54 C2D 122.0(13)
C1D C54 H54 119.0
C2D C54 H54 119.0
C81 C1W C23 119.2(15)
C81 C1W H1W 120.4
C23 C1W H1W 120.4
C7T C1X C7U 121(3)
C7T C1X C7B 104(3)
C7U C1X C7S 107(3)
C7B C1X C7S 115(3)
C7T C1X P5 121(2)
C7U C1X P5 119(2)
C7B C1X P5 119(2)
C7S C1X P5 125.0(19)
C1M C65 C95 121.5(15)
C1M C65 P8 121.0(13)
C95 C65 P8 117.4(11)
C4B C1Y C4V 119.7(16)
C4B C1Y P14 118.9(12)
C4V C1Y P14 121.2(13)
C8 C1Z C1D 122.3(14)
C8 C1Z H1Z 118.8
C1D C1Z H1Z 118.8
C1B C21 C27 120.8(14)
C1B C21 H21 119.6
C27 C21 H21 119.6
C3Y C25 C1Q 120.3(16)
C3Y C25 H25 119.8
C1Q C25 H25 119.8
C3T C2A C2X 120.1(16)
C3T C2A H2A 119.9
C2X C2A H2A 119.9
C1W C81 C3D 120.4(15)
C1W C81 H81 119.8
C3D C81 H81 119.8
Cl6A C2B Cl1 104.4(14)
Cl1 C2B Cl6 111.7(11)
Cl6A C2B H2BA 80.9
Cl1 C2B H2BA 109.3
Cl6 C2B H2BA 109.3
Cl6A C2B H2BB 139.4
Cl1 C2B H2BB 109.3
Cl6 C2B H2BB 109.3
H2BA C2B H2BB 107.9
Cl6A C2B H2BC 110.9
Cl1 C2B H2BC 110.9
Cl6 C2B H2BC 76.8
H2BA C2B H2BC 133.2
Cl6A C2B H2BD 110.9
Cl1 C2B H2BD 110.9
Cl6 C2B H2BD 131.0
H2BB C2B H2BD 77.6
H2BC C2B H2BD 108.9
C17 C2C C11 118.9(14)
C17 C2C H2C 120.6
C11 C2C H2C 120.6
C54 C2D C40 118.4(13)
C54 C2D C3E 120.1(13)
C40 C2D C3E 121.5(14)
C65 C95 C4Z 117.7(16)
C65 C95 H95 121.2
C4Z C95 H95 121.2
C2F C2E C4Q 119(2)
C2F C2E H2E 120.4
C4Q C2E H2E 120.4
C2E C2F C5R 120.3(19)
C2E C2F P14 122.5(15)
C5R C2F P14 117.2(15)
C28 C2G C1V 120.5(15)
C28 C2G H2G 119.8
C1V C2G H2G 119.8
C75 C37 C2Z 120.1(15)
C75 C37 P11 121.3(12)
C2Z C37 P11 118.4(11)
C87 C48 C2H 175.6(17)
C4D C2I C1O 178.6(19)
C1F C64 C85 121.7(16)
C1F C64 H64 119.2
C85 C64 H64 119.2
C38 C2J C30 119.9(14)
C38 C2J H2J 120.0
C30 C2J H2J 120.0
C34 C60 C66 120.0(15)
C34 C60 H60 120.0
C66 C60 H60 120.0
C79 C2K C11 177.8(17)
C2W C2L C4S 119.4(19)
C2W C2L H2L 120.3
C4S C2L H2L 120.3
C3R C2M C5B 120.9(17)
C3R C2M P15 122.7(14)
C5B C2M P15 116.5(13)
C3Q C2N C3C 119.9(15)
C3Q C2N H2N 120.1
C3C C2N H2N 120.1
C46 C77 P16 175.2(16)
C5I C2O C5L 118(2)
C5I C2O H2O 120.8
C5L C2O H2O 120.8
C4M C2P C89 175(2)
C1N C85 C64 121.8(16)
C1N C85 H85 119.1
C64 C85 H85 119.1
C2V C80 C4O 120.3(16)
C2V C80 H80 119.8
C4O C80 H80 119.8
C3Q C2Q C7 119.9(14)
C3Q C2Q H2Q 120.1
C7 C2Q H2Q 120.1
C3S C61 C6G 118(2)
C3S C61 P6 121.4(17)
C6G C61 P6 120.5(17)
C68 C89 C3K 118.8(16)
C68 C89 C2P 121.5(16)
C3K C89 C2P 119.6(16)
C73 C90 C56 122.2(16)
C73 C90 H90 118.9
C56 C90 H90 118.9
C29 C2R C4E 120.0(14)
C29 C2R C30 119.6(13)
C4E C2R C30 120.4(14)
C1R C92 C63 175.7(19)
C36 C93 C82 117.6(15)
C36 C93 C42 120.4(14)
C82 C93 C42 122.1(14)
C70 C2S C2U 175.4(18)
C71 C2T C1O 122.7(16)
C71 C2T H2T 118.6
C1O C2T H2T 118.6
C1Q C71 C2T 120.1(16)
C1Q C71 H71 120.0
C2T C71 H71 120.0
C62 C97 C31 120.0(15)
C62 C97 H97 120.0
C31 C97 H97 120.0
C38 C2U C1G 118.6(14)
C38 C2U C2S 121.5(14)
C1G C2U C2S 119.9(14)
C80 C2V C3U 120.1(15)
C80 C2V C10 120.3(14)
C3U C2V C10 119.5(14)
C4P C2W C2L 118.6(16)
C4P C2W P6 124.6(13)
C2L C2W P6 116.6(15)
C2 C2X C2A 118.6(16)
C2 C2X H2X 120.7
C2A C2X H2X 120.7
C3H C2Z C37 118.8(15)
C3H C2Z H2Z 120.6
C37 C2Z H2Z 120.6
C5M C45 C88 117.2(19)
C5M C45 P9 119.5(16)
C88 C45 P9 123.2(16)
C6K C3A C4W 119(2)
C6K C3A P12 119(2)
C4W C3A P12 122.3(19)
C5O C3B C6Z 121(2)
C5O C3B H3B 119.5
C6Z C3B H3B 119.5
C35 C3C C2N 120.0(15)
C35 C3C H3C 120.0
C2N C3C H3C 120.0
C18 C3D C81 120.8(16)
C18 C3D H3D 119.6
C81 C3D H3D 119.6
C5 C3E C47 116.5(14)
C5 C3E C2D 121.8(15)
C47 C3E C2D 121.6(14)
C6I C3F C1M 119.8(17)
C6I C3F H3F 120.1
C1M C3F H3F 120.1
C3P C83 C11 118.4(16)
C3P C83 H83 120.8
C11 C83 H83 120.8
C3J C3G C1F 173.9(17)
C2Z C3H C4Y 121.9(16)
C2Z C3H H3H 119.0
C4Y C3H H3H 119.0
C2K C79 P11 166.6(15)
C3G C3J P5 169.9(15)
C1G C76 C30 121.1(14)
C1G C76 H76 119.5
C30 C76 H76 119.5
C89 C3K C36 121.1(16)
C89 C3K H3K 119.4
C36 C3K H3K 119.4
C5Q C3L C4U 120.7(18)
C5Q C3L H3L 119.7
C4U C3L H3L 119.7
C3T C3M C94 118.2(17)
C3T C3M H3M 120.9
C94 C3M H3M 120.9
C26 C3N C4G 121.2(17)
C26 C3N H3N 119.4
C4G C3N H3N 119.4
C3X C3O C6C 122(2)
C3X C3O P13 116.8(18)
C6C C3O P13 120.8(19)
C83 C3P C4C 122.7(16)
C83 C3P H3P 118.7
C4C C3P H3P 118.7
C2Q C3Q C2N 120.7(15)
C2Q C3Q H3Q 119.7
C2N C3Q H3Q 119.7
C5H C3R C2M 121(2)
C5H C3R H3R 119.7
C2M C3R H3R 119.7
C61 C3S C6R 123(2)
C61 C3S H3S 118.5
C6R C3S H3S 118.5
C2A C3T C3M 122.1(17)
C2A C3T H3T 119.0
C3M C3T H3T 119.0
C33 C3U C2V 119.4(16)
C33 C3U H3U 120.3
C2V C3U H3U 120.3
C19 C3V C49 116.9(15)
C19 C3V C1N 122.4(14)
C49 C3V C1N 120.6(15)
C4X C69 C6J 121(2)
C4X C69 H69 119.6
C6J C69 H69 119.6
Cl7 C99 Cl3 112.0(9)
Cl7 C99 H99A 109.2
Cl3 C99 H99A 109.2
Cl7 C99 H99B 109.2
Cl3 C99 H99B 109.2
H99A C99 H99B 107.9
C50 C3W C4T 120.8(18)
C50 C3W H3W 119.6
C4T C3W H3W 119.6
C3O C3X C6W 116(2)
C3O C3X H3X 121.9
C6W C3X H3X 121.9
C25 C3Y C1O 122.7(16)
C25 C3Y H3Y 118.6
C1O C3Y H3Y 118.6
C22 C3Z P15 170.3(14)
C1Y C4B C1I 120.1(15)
C1Y C4B H4B 119.9
C1I C4B H4B 119.9
C3P C4C C17 117.4(15)
C3P C4C C14 120.7(15)
C17 C4C C14 121.9(14)
C2I C4D P9 170.7(17)
C2R C4E C1 120.6(14)
C2R C4E H4E 119.7
C1 C4E H4E 119.7
C6P C4F C2Y 120.0
C6P C4F H4F 120.0
C2Y C4F H4F 120.0
C4F C6P C6A 120.0
C4F C6P H6P 120.0
C6A C6P H6P 120.0
C6M C6A C6P 120.0
C6M C6A H6A 120.0
C6P C6A H6A 120.0
C6A C6M C100 120.0
C6A C6M H6M 120.0
C100 C6M H6M 120.0
C2Y C100 C6M 120.0
C2Y C100 H100 120.0
C6M C100 H100 120.0
C100 C2Y C4F 120.0
C100 C2Y P5 121.9(8)
C4F C2Y P5 117.6(8)
C3N C4G C73 119.5(16)
C3N C4G H4G 120.3
C73 C4G H4G 120.3
C5J C4H C1H 118.8(16)
C5J C4H H4H 120.6
C1H C4H H4H 120.6
C1C C4J P7 171.2(15)
C27 C4K C58 119.4(15)
C27 C4K H4K 120.3
C58 C4K H4K 120.3
C4Y C4L C75 121.0(16)
C4Y C4L H4L 119.5
C75 C4L H4L 119.5
C2P C4M P13 169.1(16)
C15 C50 C3W 120.8(18)
C15 C50 H50 119.6
C3W C50 H50 119.6
C67 C4O C80 120.2(18)
C67 C4O H4O 119.9
C80 C4O H4O 119.9
C2W C4P C6T 121(2)
C2W C4P H4P 119.6
C6T C4P H4P 119.6
C53 C4Q C2E 120(2)
C53 C4Q H4Q 119.9
C2E C4Q H4Q 119.9
C59 C4R C6L 121(2)
C59 C4R H4R 119.3
C6L C4R H4R 119.3
C6H C4S C2L 121(2)
C6H C4S H4S 119.7
C2L C4S H4S 119.7
C5F C4T C3W 117.5(19)
C5F C4T H4T 121.2
C3W C4T H4T 121.2
C3L C4U C6 119.1(18)
C3L C4U H4U 120.5
C6 C4U H4U 120.5
C1Y C4V C5X 119.7(17)
C1Y C4V H4V 120.2
C5X C4V H4V 120.2
C3A C4W C6U 123(2)
C3A C4W H4W 118.6
C6U C4W H4W 118.6
C69 C4X C6V 118(2)
C69 C4X P16 118.3(16)
C6V C4X P16 123.3(17)
C4L C4Y C3H 118.9(16)
C4L C4Y H4Y 120.6
C3H C4Y H4Y 120.6
C6I C4Z C95 121.6(18)
C6I C4Z H4Z 119.2
C95 C4Z H4Z 119.2
C4Q C53 C5D 121(2)
C4Q C53 H53 119.5
C5D C53 H53 119.5
C6R C5A C6N 120(2)
C6R C5A H5A 120.1
C6N C5A H5A 120.1
C2M C5B C6F 119(2)
C2M C5B H5B 120.5
C6F C5B H5B 120.5
C53 C5D C5R 119(2)
C53 C5D H5D 120.4
C5R C5D H5D 120.4
C6W C5E C7G 131(2)
C6W C5E H5E 114.6
C7G C5E H5E 114.6
C4T C5F C96 122.1(18)
C4T C5F H5F 118.9
C96 C5F H5F 118.9
C24 C5G C5N 120(2)
C24 C5G H5G 119.8
C5N C5G H5G 119.8
C3R C5H C6O 120.8(19)
C3R C5H H5H 119.6
C6O C5H H5H 119.6
C6L C5I C2O 121(2)
C6L C5I H5I 119.4
C2O C5I H5I 119.4
C4H C5J C43 121.0(16)
C4H C5J H5J 119.5
C43 C5J H5J 119.5
C5Q C5K C20 120.9(17)
C5Q C5K H5K 119.5
C20 C5K H5K 119.5
C2O C5L C59 120.4(17)
C2O C5L H5L 119.8
C59 C5L H5L 119.8
C45 C5M C5O 121(2)
C45 C5M H5M 119.6
C5O C5M H5M 119.6
C5T C5N C5G 120(2)
C5T C5N H5N 119.8
C5G C5N H5N 119.8
C3B C5O C5M 120(2)
C3B C5O H5O 120.1
C5M C5O H5O 120.1
C6V C5P C5W 119(2)
C6V C5P H5P 120.7
C5W C5P H5P 120.7
C5K C5Q C3L 119.8(18)
C5K C5Q H5Q 120.1
C3L C5Q H5Q 120.1
C2F C5R C5D 120(2)
C2F C5R H5R 120.0
C5D C5R H5R 120.0
C5N C5T C5V 121(2)
C5N C5T H5T 119.6
C5V C5T H5T 119.6
C1I C5U C5X 122.3(18)
C1I C5U H5U 118.9
C5X C5U H5U 118.9
C5T C5V C1L 120(2)
C5T C5V H5V 120.0
C1L C5V H5V 120.0
C6J C5W C5P 121(2)
C6J C5W H5W 119.6
C5P C5W H5W 119.6
C5U C5X C4V 118.4(18)
C5U C5X H5X 120.8
C4V C5X H5X 120.8
C7G C6C C3O 123(2)
C7G C6C H6C 118.7
C3O C6C H6C 118.7
C6O C6F C5B 119(2)
C6O C6F H6F 120.4
C5B C6F H6F 120.4
C61 C6G C6N 119(2)
C61 C6G H6G 120.6
C6N C6G H6G 120.6
C4S C6H C6T 120(2)
C4S C6H H6H 120.0
C6T C6H H6H 120.0
C4Z C6I C3F 120.4(17)
C4Z C6I H6I 119.8
C3F C6I H6I 119.8
C5W C6J C69 119(2)
C5W C6J H6J 120.7
C69 C6J H6J 120.7
C5I C6L C4R 120(2)
C5I C6L H6L 120.2
C4R C6L H6L 120.2
C5A C6N C6G 121(2)
C5A C6N H6N 119.6
C6G C6N H6N 119.6
C5H C6O C6F 119(2)
C5H C6O H6O 120.4
C6F C6O H6O 120.4
C5A C6R C3S 120(2)
C5A C6R H6R 120.2
C3S C6R H6R 120.2
C6H C6T C4P 121(2)
C6H C6T H6T 119.7
C4P C6T H6T 119.7
C5P C6V C4X 123(2)
C5P C6V H6V 118.6
C4X C6V H6V 118.6
C5E C6W C3X 115(2)
C5E C6W H6W 122.4
C3X C6W H6W 122.4
C3B C6Z C88 121(2)
C3B C6Z H6Z 119.6
C88 C6Z H6Z 119.6
C7L C7B C1X 125(4)
C7L C7B H7B 117.7
C1X C7B H7B 117.7
C5E C7G C6C 112(2)
C5E C7G H7G 123.9
C6C C7G H7G 123.9
C7B C7L C1U 116(5)
C7B C7L H7L 121.9
C1U C7L H7L 121.9
C7S C7R C1U 122(5)
C7S C7R H7R 119.2
C1U C7R H7R 119.2
C7R C7S C1X 120(4)
C7R C7S H7S 119.9
C1X C7S H7S 119.9
C6S O5 C7D 114(3)
O5 C6S C7I 109(3)
O5 C6S H6SA 109.9
C7I C6S H6SA 109.9
O5 C6S H6SB 109.9
C7I C6S H6SB 109.9
H6SA C6S H6SB 108.3
O5 C7D C7F 110(3)
O5 C7D H7DA 109.7
C7F C7D H7DA 109.7
O5 C7D H7DB 109.7
C7F C7D H7DB 109.7
H7DA C7D H7DB 108.2
C7D C7F H7FA 109.5
C7D C7F H7FB 109.5
H7FA C7F H7FB 109.5
C7D C7F H7FC 109.5
H7FA C7F H7FC 109.5
H7FB C7F H7FC 109.5
C6S C7I H7IA 109.5
C6S C7I H7IB 109.5
H7IA C7I H7IB 109.5
C6S C7I H7IC 109.5
H7IA C7I H7IC 109.5
H7IB C7I H7IC 109.5
C7Q O6 C7O 108(2)
C7Q C6Y H6YA 109.5
C7Q C6Y H6YB 109.5
H6YA C6Y H6YB 109.5
C7Q C6Y H6YC 109.5
H6YA C6Y H6YC 109.5
H6YB C6Y H6YC 109.5
C7O C7M H7MA 109.5
C7O C7M H7MB 109.5
H7MA C7M H7MB 109.5
C7O C7M H7MC 109.5
H7MA C7M H7MC 109.5
H7MB C7M H7MC 109.5
C7M C7O O6 114(3)
C7M C7O H7OA 108.8
O6 C7O H7OA 108.8
C7M C7O H7OB 108.8
O6 C7O H7OB 108.8
H7OA C7O H7OB 107.7
C6Y C7Q O6 104(3)
C6Y C7Q H7QA 110.9
O6 C7Q H7QA 110.9
C6Y C7Q H7QB 110.9
O6 C7Q H7QB 110.9
H7QA C7Q H7QB 109.0
C1U C C7T 123(6)
C1U C H 118.5
C7T C H 118.5
C1X C7T C 121(5)
C1X C7T H7T 119.7
C C7T H7T 119.7
C1X C7U C7V 118(4)
C1X C7U H7U 121.1
C7V C7U H7U 121.1
C1U C7V C7U 121(4)
C1U C7V H7V 119.6
C7U C7V H7V 119.6
C8B C1E C6Q 83(3)
C8B C1E C8D 115(4)
C6Q C1E C8D 67(4)
C8B C1E C7N 54(3)
C6Q C1E C7N 115(2)
C8D C1E C7N 88(3)
C8B C1E C1J 126(3)
C6Q C1E C1J 126.0(17)
C8D C1E C1J 119(3)
C7N C1E C1J 118.8(18)
C8C C2H C7J 51(3)
C8C C2H C5C 90(3)
C7J C2H C5C 121(2)
C8C C2H C48 128(3)
C7J C2H C48 118(2)
C5C C2H C48 120.9(17)
C8C C2H C8E 116(4)
C7J C2H C8E 88(3)
C5C C2H C8E 70(3)
C48 C2H C8E 114(3)
C6E C4I C86 95(3)
C6E C4I C7Y 53(4)
C86 C4I C7Y 121(5)
C6E C4I C7W 115(2)
C86 C4I C7W 61(3)
C7Y C4I C7W 87(4)
C6E C4I P9 121.1(18)
C86 C4I P9 119(3)
C7Y C4I P9 120(4)
C7W C4I P9 123(2)
C6Q C5C C2H 118(2)
C6Q C5C H5C 120.8
C2H C5C H5C 120.8
C6X C5Z C7Z 55(4)
C6X C5Z C7P 120(2)
C7Z C5Z C7P 85(5)
C6X C5Z C8A 99(3)
C7Z C5Z C8A 116(5)
C7P C5Z C8A 58(2)
C6X C5Z H5Z 120.1
C7Z C5Z H5Z 131.6
C7P C5Z H5Z 120.1
C8A C5Z H5Z 112.2
C6X C5Z H5ZA 113.5
C7Z C5Z H5ZA 121.9
C7P C5Z H5ZA 126.0
C8A C5Z H5ZA 121.9
C4I C6E C6X 122(3)
C4I C6E H6E 118.9
C6X C6E H6E 118.9
C1E C6Q C5C 124(2)
C1E C6Q H6Q 117.9
C5C C6Q H6Q 117.9
C5Z C6X C6E 122(3)
C5Z C6X H6X 118.9
C6E C6X H6X 118.9
C2H C7J C7N 119(3)
C2H C7J H7J 120.6
C7N C7J H7J 120.6
C7J C7N C1E 122(2)
C7J C7N H7N 118.9
C1E C7N H7N 118.9
C7W C7P C5Z 115(3)
C7W C7P H7P 122.6
C5Z C7P H7P 122.6
C7P C7W C4I 123(3)
C7P C7W H7W 118.3
C4I C7W H7W 118.3
C4I C7Y C7Z 118(8)
C4I C7Y H7Y 121.0
C7Z C7Y H7Y 121.0
C5Z C7Z C7Y 123(9)
C5Z C7Z H7Z 118.4
C7Y C7Z H7Z 118.4
C8A C86 C4I 119(5)
C8A C86 H86 120.6
C4I C86 H86 120.6
C86 C8A C5Z 121(5)
C86 C8A H8A 119.5
C5Z C8A H8A 119.5
C1E C8B C8C 129(4)
C1E C8B H8B 115.7
C8C C8B H8B 115.7
C2H C8C C8B 120(4)
C2H C8C H8C 120.1
C8B C8C H8C 120.1
C1E C8D C8E 121(6)
C1E C8D H8DA 107.0
C8E C8D H8DA 107.0
C1E C8D H8DB 107.0
C8E C8D H8DB 107.0
H8DA C8D H8DB 106.7
C8D C8E C2H 117(6)
C8D C8E H8EA 108.1
C2H C8E H8EA 108.1
C8D C8E H8EB 108.1
C2H C8E H8EB 108.1
H8EA C8E H8EB 107.3
C4A C3I C5S 117(2)
C4A C3I P13 123.1(17)
C5S C3I P13 120.1(18)
C3I C4A C7A 122(2)
C3I C4A H4A 119.2
C7A C4A H4A 119.2
C3I C5S C5Y 119(2)
C3I C5S H5S 120.5
C5Y C5S H5S 120.5
C7C C5Y C5S 121(2)
C7C C5Y H5Y 119.5
C5S C5Y H5Y 119.5
C7C C7A C4A 122(2)
C7C C7A H7A 119.2
C4A C7A H7A 119.2
C5Y C7C C7A 120(2)
C5Y C7C H7C 119.9
C7A C7C H7C 119.9
C3A C6K C7X 120(2)
C3A C6K H6K 120.2
C7X C6K H6K 120.2
C7H C6U C4W 116(2)
C7H C6U H6U 121.9
C4W C6U H6U 121.9
C7X C7H C6U 124(2)
C7X C7H H7H 117.9
C6U C7H H7H 117.9
C7H C7X C6K 118(2)
C7H C7X H7X 120.9
C6K C7X H7X 120.9

loop_
_geom_bond_atom_site_label_1
_geom_bond_atom_site_label_2
_geom_bond_distance
Au1 P16 2.367(4)
Au1 P12 2.385(4)
Au1 P11 2.390(4)
Au1 I2 2.7999(12)
Au2 P6 2.374(4)
Au2 P10 2.389(4)
Au2 P5 2.400(4)
Au2 I3 2.8420(13)
Au3 P7 2.375(4)
Au3 P13 2.401(4)
Au3 P15 2.403(5)
Au3 I4 2.8124(13)
Au4 P9 2.360(4)
Au4 P14 2.408(4)
Au4 P8 2.412(4)
Au4 I1 2.8327(12)
P5 C3J 1.772(18)
P5 C1X 1.821(16)
P5 C2Y 1.835(9)
P13 C4M 1.763(19)
P13 C3I 1.80(2)
P13 C3O 1.81(2)
P12 C78 1.746(17)
P12 C20 1.814(15)
P12 C3A 1.82(2)
P11 C79 1.757(17)
P11 C37 1.813(16)
P11 C7 1.825(14)
P7 C4J 1.774(18)
P7 C73 1.821(16)
P7 C2 1.830(15)
P6 C84 1.765(17)
P6 C61 1.82(2)
P6 C2W 1.830(16)
P9 C4D 1.753(19)
P9 C45 1.81(2)
P9 C4I 1.83(2)
P8 C87 1.746(18)
P8 C15 1.837(16)
P8 C65 1.845(15)
P14 C1R 1.750(19)
P14 C1Y 1.822(16)
P14 C2F 1.832(19)
P15 C3Z 1.747(18)
P15 C59 1.805(17)
P15 C2M 1.810(18)
P16 C77 1.759(18)
P16 C24 1.82(2)
P16 C4X 1.83(2)
Cl3 C99 1.758(17)
P10 C70 1.751(19)
P10 C52 1.819(9)
P10 C23 1.831(14)
Cl1 C2B 1.716(19)
Cl6 C2B 1.81(2)
Cl7 C99 1.708(17)
C13 C23 1.38(2)
C13 C18 1.40(2)
C13 H13 0.9500
C12 C1B 1.39(2)
C12 C58 1.39(2)
C12 C1D 1.47(2)
C15 C50 1.36(2)
C15 C96 1.38(2)
C16 C1 1.40(2)
C16 C42 1.40(2)
C16 H16 0.9500
C30 C76 1.40(2)
C30 C2J 1.40(2)
C30 C2R 1.49(2)
C22 C3Z 1.23(2)
C22 C1H 1.43(2)
C1 C4E 1.40(2)
C1 C72 1.50(2)
C20 C6 1.37(2)
C20 C5K 1.39(2)
C19 C3V 1.38(2)
C19 C10 1.41(2)
C19 H19 0.9500
C40 C2D 1.387(19)
C40 C8 1.41(2)
C40 H40 0.9500
C34 C55 1.38(2)
C34 C60 1.40(2)
C34 C51 1.45(2)
C2 C94 1.39(2)
C2 C2X 1.40(2)
C14 C1T 1.38(2)
C14 C1A 1.38(2)
C14 C4C 1.50(2)
C24 C1L 1.39(3)
C24 C5G 1.39(3)
C23 C1W 1.41(2)
C32 C84 1.19(2)
C32 C27 1.42(2)
C3 C1S 1.36(2)
C3 C1A 1.40(2)
C3 C1V 1.49(2)
C4 C5 1.37(2)
C4 C63 1.39(2)
C4 H4 0.9500
C5 C3E 1.39(2)
C5 H5 0.9500
C27 C4K 1.39(2)
C27 C21 1.41(2)
C6 C4U 1.40(2)
C6 H6 0.9500
C7 C35 1.38(2)
C7 C2Q 1.414(19)
C8 C1Z 1.38(2)
C8 C43 1.47(2)
C38 C2U 1.39(2)
C38 C2J 1.40(2)
C38 H38 0.9500
C18 C3D 1.36(2)
C18 H18 0.9500
C9 C74 1.37(2)
C9 C1N 1.38(2)
C9 H9 0.9500
C28 C62 1.35(2)
C28 C2G 1.37(2)
C28 H28 0.9500
C51 C78 1.19(2)
C10 C41 1.38(2)
C10 C2V 1.50(2)
C11 C2C 1.39(2)
C11 C83 1.39(2)
C11 C2K 1.46(2)
C26 C3N 1.35(2)
C26 C56 1.36(2)
C26 H26 0.9500
C52 C6B 1.3900
C52 C7K 1.3900
C6B C6D 1.3900
C6B H6B 0.9500
C6D C4N 1.3900
C6D H6D 0.9500
C4N C7E 1.3900
C4N H4N 0.9500
C7E C7K 1.3900
C7E H7E 0.9500
C7K H7K 0.9500
C44 C43 1.34(2)
C44 C39 1.40(2)
C44 H44 0.9500
C55 C1P 1.40(2)
C55 H55 0.9500
C17 C2C 1.38(2)
C17 C4C 1.39(2)
C17 H17 0.9500
C46 C77 1.19(2)
C46 C67 1.45(2)
C57 C63 1.38(2)
C57 C47 1.42(2)
C57 H57 0.9500
C43 C5J 1.44(2)
C47 C3E 1.39(2)
C47 H47 0.9500
C1A H1A 0.9500
C41 C1J 1.44(2)
C41 H41 0.9500
C94 C3M 1.41(2)
C94 H94 0.9500
C62 C97 1.38(2)
C62 C1C 1.44(2)
C1B C21 1.38(2)
C1B H1B 0.9500
C1C C4J 1.18(2)
C66 C72 1.38(2)
C66 C60 1.40(2)
C66 H66 0.9500
C33 C3U 1.38(2)
C33 C67 1.40(2)
C33 H33 0.9500
C1D C54 1.39(2)
C1D C1Z 1.39(2)
C42 C29 1.40(2)
C42 C93 1.49(2)
C1F C64 1.38(2)
C1F C74 1.40(2)
C1F C3G 1.42(2)
C59 C4R 1.35(2)
C59 C5L 1.41(2)
C1G C76 1.38(2)
C1G C2U 1.41(2)
C1G H1G 0.9500
C39 C1H 1.34(2)
C39 H39 0.9500
C1H C4H 1.45(2)
C70 C2S 1.21(2)
C73 C90 1.33(2)
C73 C4G 1.39(2)
C82 C68 1.37(2)
C82 C93 1.41(2)
C82 H82 0.9500
C1I C5U 1.34(2)
C1I C4B 1.40(2)
C1I H1I 0.9500
C58 C4K 1.39(2)
C58 H58 0.9500
C36 C93 1.39(2)
C36 C3K 1.40(2)
C36 H36 0.9500
C56 C90 1.39(2)
C56 H56 0.9500
C72 C1P 1.38(2)
C1J C49 1.38(2)
C1J C1E 1.45(2)
C1K C1S 1.39(2)
C1K C1T 1.41(2)
C1K C1Q 1.47(2)
C1L C5V 1.40(3)
C1L H1L 0.9500
C1M C65 1.34(2)
C1M C3F 1.42(2)
C1M H1M 0.9500
C87 C48 1.20(2)
C88 C6Z 1.38(3)
C88 C45 1.39(3)
C88 H88 0.9500
C67 C4O 1.37(2)
C1N C85 1.39(2)
C1N C3V 1.46(2)
C1O C3Y 1.37(2)
C1O C2T 1.40(2)
C1O C2I 1.43(2)
C63 C92 1.43(2)
C1P H1P 0.9500
C68 C89 1.37(2)
C68 H68 0.9500
C29 C2R 1.37(2)
C29 H29 0.9500
C75 C4L 1.38(2)
C75 C37 1.40(2)
C75 H75 0.9500
C49 C3V 1.40(2)
C49 H49 0.9500
C74 H74 0.9500
C1Q C71 1.36(2)
C1Q C25 1.41(2)
C1R C92 1.19(2)
C1S H1S 0.9500
C31 C1V 1.35(2)
C31 C97 1.39(2)
C31 H31 0.9500
C1T H1T 0.9500
C96 C5F 1.38(2)
C96 H96 0.9500
C35 C3C 1.37(2)
C35 H35 0.9500
C1U C 1.31(8)
C1U C7R 1.37(7)
C1U C7V 1.38(6)
C1U C7L 1.40(5)
C1U H1U 0.9500
C1U H1UA 0.9500
C1V C2G 1.38(2)
C54 C2D 1.39(2)
C54 H54 0.9500
C1W C81 1.36(2)
C1W H1W 0.9500
C1X C7T 1.27(5)
C1X C7U 1.39(5)
C1X C7B 1.41(5)
C1X C7S 1.47(4)
C65 C95 1.40(2)
C1Y C4B 1.36(2)
C1Y C4V 1.39(2)
C1Z H1Z 0.9500
C21 H21 0.9500
C25 C3Y 1.35(2)
C25 H25 0.9500
C2A C3T 1.36(2)
C2A C2X 1.43(2)
C2A H2A 0.9500
C81 C3D 1.38(2)
C81 H81 0.9500
C2B Cl6A 1.56(3)
C2B H2BA 0.9900
C2B H2BB 0.9900
C2B H2BC 0.9900
C2B H2BD 0.9900
C2C H2C 0.9500
C2D C3E 1.47(2)
C95 C4Z 1.40(2)
C95 H95 0.9500
C2E C2F 1.38(3)
C2E C4Q 1.44(3)
C2E H2E 0.9500
C2F C5R 1.40(3)
C2G H2G 0.9500
C37 C2Z 1.40(2)
C48 C2H 1.45(2)
C2I C4D 1.21(2)
C64 C85 1.39(2)
C64 H64 0.9500
C2J H2J 0.9500
C60 H60 0.9500
C2K C79 1.18(2)
C2L C2W 1.38(2)
C2L C4S 1.42(3)
C2L H2L 0.9500
C2M C3R 1.36(2)
C2M C5B 1.37(3)
C2N C3Q 1.38(2)
C2N C3C 1.38(2)
C2N H2N 0.9500
C2O C5I 1.39(3)
C2O C5L 1.40(2)
C2O H2O 0.9500
C2P C4M 1.20(2)
C2P C89 1.43(3)
C85 H85 0.9500
C80 C2V 1.36(2)
C80 C4O 1.41(2)
C80 H80 0.9500
C2Q C3Q 1.37(2)
C2Q H2Q 0.9500
C61 C3S 1.29(3)
C61 C6G 1.39(3)
C89 C3K 1.37(2)
C90 H90 0.9500
C2R C4E 1.38(2)
C2S C2U 1.43(2)
C2T C71 1.37(2)
C2T H2T 0.9500
C71 H71 0.9500
C97 H97 0.9500
C2V C3U 1.40(2)
C2W C4P 1.35(2)
C2X H2X 0.9500
C2Z C3H 1.36(2)
C2Z H2Z 0.9500
C45 C5M 1.34(3)
C3A C6K 1.34(3)
C3A C4W 1.37(3)
C3B C5O 1.30(3)
C3B C6Z 1.33(3)
C3B H3B 0.9500
C3C H3C 0.9500
C3D H3D 0.9500
C3F C6I 1.37(3)
C3F H3F 0.9500
C83 C3P 1.38(2)
C83 H83 0.9500
C3G C3J 1.19(2)
C3H C4Y 1.38(2)
C3H H3H 0.9500
C76 H76 0.9500
C3K H3K 0.9500
C3L C5Q 1.37(3)
C3L C4U 1.38(3)
C3L H3L 0.9500
C3M C3T 1.37(2)
C3M H3M 0.9500
C3N C4G 1.38(2)
C3N H3N 0.9500
C3O C3X 1.36(3)
C3O C6C 1.43(3)
C3P C4C 1.38(2)
C3P H3P 0.9500
C3Q H3Q 0.9500
C3R C5H 1.35(3)
C3R H3R 0.9500
C3S C6R 1.42(3)
C3S H3S 0.9500
C3T H3T 0.9500
C3U H3U 0.9500
C69 C4X 1.36(3)
C69 C6J 1.40(3)
C69 H69 0.9500
C99 H99A 0.9900
C99 H99B 0.9900
C3W C50 1.37(3)
C3W C4T 1.39(3)
C3W H3W 0.9500
C3X C6W 1.50(3)
C3X H3X 0.9500
C3Y H3Y 0.9500
C4B H4B 0.9500
C4E H4E 0.9500
C4F C6P 1.3900
C4F C2Y 1.3900
C4F H4F 0.9500
C6P C6A 1.3900
C6P H6P 0.9500
C6A C6M 1.3900
C6A H6A 0.9500
C6M C100 1.3900
C6M H6M 0.9500
C100 C2Y 1.3900
C100 H100 0.9500
C4G H4G 0.9500
C4H C5J 1.38(2)
C4H H4H 0.9500
C4K H4K 0.9500
C4L C4Y 1.37(2)
C4L H4L 0.9500
C50 H50 0.9500
C4O H4O 0.9500
C4P C6T 1.38(3)
C4P H4P 0.9500
C4Q C53 1.36(3)
C4Q H4Q 0.9500
C4R C6L 1.40(3)
C4R H4R 0.9500
C4S C6H 1.32(3)
C4S H4S 0.9500
C4T C5F 1.36(3)
C4T H4T 0.9500
C4U H4U 0.9500
C4V C5X 1.41(3)
C4V H4V 0.9500
C4W C6U 1.38(3)
C4W H4W 0.9500
C4X C6V 1.36(3)
C4Y H4Y 0.9500
C4Z C6I 1.34(2)
C4Z H4Z 0.9500
C53 C5D 1.39(3)
C53 H53 0.9500
C5A C6R 1.31(3)
C5A C6N 1.33(3)
C5A H5A 0.9500
C5B C6F 1.39(3)
C5B H5B 0.9500
C5D C5R 1.42(3)
C5D H5D 0.9500
C5E C6W 1.35(3)
C5E C7G 1.37(3)
C5E H5E 0.9500
C5F H5F 0.9500
C5G C5N 1.39(3)
C5G H5G 0.9500
C5H C6O 1.37(3)
C5H H5H 0.9500
C5I C6L 1.36(3)
C5I H5I 0.9500
C5J H5J 0.9500
C5K C5Q 1.36(2)
C5K H5K 0.9500
C5L H5L 0.9500
C5M C5O 1.43(3)
C5M H5M 0.9500
C5N C5T 1.35(3)
C5N H5N 0.9500
C5O H5O 0.9500
C5P C6V 1.34(3)
C5P C5W 1.38(3)
C5P H5P 0.9500
C5Q H5Q 0.9500
C5R H5R 0.9500
C5T C5V 1.36(3)
C5T H5T 0.9500
C5U C5X 1.36(3)
C5U H5U 0.9500
C5V H5V 0.9500
C5W C6J 1.36(3)
C5W H5W 0.9500
C5X H5X 0.9500
C6C C7G 1.38(3)
C6C H6C 0.9500
C6F C6O 1.39(3)
C6F H6F 0.9500
C6G C6N 1.41(3)
C6G H6G 0.9500
C6H C6T 1.36(3)
C6H H6H 0.9500
C6I H6I 0.9500
C6J H6J 0.9500
C6L H6L 0.9500
C6N H6N 0.9500
C6O H6O 0.9500
C6R H6R 0.9500
C6T H6T 0.9500
C6V H6V 0.9500
C6W H6W 0.9500
C6Z H6Z 0.9500
C7B C7L 1.37(6)
C7B H7B 0.9500
C7G H7G 0.9500
C7L H7L 0.9500
C7R C7S 1.33(7)
C7R H7R 0.9500
C7S H7S 0.9500
O5 C6S 1.38(3)
O5 C7D 1.42(3)
C6S C7I 1.54(4)
C6S H6SA 0.9900
C6S H6SB 0.9900
C7D C7F 1.54(4)
C7D H7DA 0.9900
C7D H7DB 0.9900
C7F H7FA 0.9800
C7F H7FB 0.9800
C7F H7FC 0.9800
C7I H7IA 0.9800
C7I H7IB 0.9800
C7I H7IC 0.9800
O6 C7Q 1.490(19)
O6 C7O 1.491(19)
C6Y C7Q 1.474(19)
C6Y H6YA 0.9800
C6Y H6YB 0.9800
C6Y H6YC 0.9800
C7M C7O 1.491(19)
C7M H7MA 0.9800
C7M H7MB 0.9800
C7M H7MC 0.9800
C7O H7OA 0.9900
C7O H7OB 0.9900
C7Q H7QA 0.9900
C7Q H7QB 0.9900
C C7T 1.42(8)
C H 0.9500
C7T H7T 0.9500
C7U C7V 1.43(7)
C7U H7U 0.9500
C7V H7V 0.9500
C1E C8B 1.21(5)
C1E C6Q 1.36(3)
C1E C8D 1.37(7)
C1E C7N 1.44(3)
C2H C8C 1.26(5)
C2H C7J 1.35(3)
C2H C5C 1.41(3)
C2H C8E 1.46(7)
C4I C6E 1.35(3)
C4I C86 1.36(5)
C4I C7Y 1.37(9)
C4I C7W 1.40(4)
C5C C6Q 1.38(3)
C5C H5C 0.9500
C5Z C6X 1.25(3)
C5Z C7Z 1.27(10)
C5Z C7P 1.46(4)
C5Z C8A 1.47(5)
C5Z H5Z 0.9500
C5Z H5ZA 0.9500
C6E C6X 1.39(3)
C6E H6E 0.9500
C6Q H6Q 0.9500
C6X H6X 0.9500
C7J C7N 1.40(4)
C7J H7J 0.9500
C7N H7N 0.9500
C7P C7W 1.38(4)
C7P H7P 0.9500
C7W H7W 0.9500
C7Y C7Z 1.43(12)
C7Y H7Y 0.9500
C7Z H7Z 0.9500
C86 C8A 1.35(6)
C86 H86 0.9500
C8A H8A 0.9500
C8B C8C 1.42(6)
C8B H8B 0.9500
C8C H8C 0.9500
C8D C8E 1.44(9)
C8D H8DA 0.9900
C8D H8DB 0.9900
C8E H8EA 0.9900
C8E H8EB 0.9900
C3I C4A 1.36(3)
C3I C5S 1.39(3)
C4A C7A 1.37(3)
C4A H4A 0.9500
C5S C5Y 1.43(3)
C5S H5S 0.9500
C5Y C7C 1.30(3)
C5Y H5Y 0.9500
C7A C7C 1.32(3)
C7A H7A 0.9500
C7C H7C 0.9500
C6K C7X 1.43(3)
C6K H6K 0.9500
C6U C7H 1.35(3)
C6U H6U 0.9500
C7H C7X 1.33(3)
C7H H7H 0.9500
C7X H7X 0.9500

loop_
_platon_squeeze_void_nr
_platon_squeeze_void_average_x
_platon_squeeze_void_average_y
_platon_squeeze_void_average_z
_platon_squeeze_void_volume
_platon_squeeze_void_count_electrons
_platon_squeeze_void_content
1 -0.500 0.000 0.500 1093 323 ' '
